data_7061757
loop_
_publ_author_name
'Huang, You-Lin'
'Zhong, Yun-Jing'
'Ye, Hua-Jian'
'Li, You-Hong'
'Kuang, Xiao-Man'
'Ouyang, Zhi-Jian'
'Chen, Wen-Bin'
'Yang, Meng'
'Dong, Wen'

_publ_section_title
;
 Slow magnetic relaxation and spin crossover behavior in two mixed-valence
 Co(ii)/Co(iii) complexes
;
_journal_issue 37
_journal_name_full 'New Journal of Chemistry'
_journal_page_first 17720
_journal_page_last 17725
_journal_paper_doi 10.1039/D2NJ03051A
_journal_volume 46
_journal_year 2022
_chemical_formula_moiety 'C30 H22 Co N6, 2(C22 H12 Co N12 O4), 4[C4H9NO], 1[2H2O]'
_chemical_formula_sum 'C90 H84 Co3 N34 O13'
_chemical_formula_weight 2026.70
_space_group_crystal_system triclinic
_space_group_IT_number 2
_space_group_name_Hall '-P 1'
_space_group_name_H-M_alt 'P -1'
_atom_sites_solution_hydrogens geom
_audit_creation_date 2022-08-18
_audit_creation_method
;
Olex2 1.3
(compiled 2020.11.12 svn.r5f609507 for OlexSys, GUI svn.r6408)
;
_audit_update_record
;
2022-08-19 deposited with the CCDC.	2022-08-22 downloaded from the CCDC.
;
_cell_angle_alpha 77.2450(5)
_cell_angle_beta 80.0214(6)
_cell_angle_gamma 73.2019(7)
_cell_formula_units_Z 2
_cell_length_a 11.42884(11)
_cell_length_b 15.20373(10)
_cell_length_c 28.11736(15)
_cell_measurement_reflns_used 38466
_cell_measurement_temperature 100.00(10)
_cell_measurement_theta_max 76.6220
_cell_measurement_theta_min 3.0930
_cell_volume 4530.34(6)
_computing_cell_refinement 'CrysAlisPro 1.171.40.84a (Rigaku OD, 2020)'
_computing_data_collection 'CrysAlisPro 1.171.40.84a (Rigaku OD, 2020)'
_computing_data_reduction 'CrysAlisPro 1.171.40.84a (Rigaku OD, 2020)'
_computing_molecular_graphics 'Olex2 1.3 (Dolomanov et al., 2009)'
_computing_publication_material 'Olex2 1.3 (Dolomanov et al., 2009)'
_computing_structure_refinement 'SHELXL 2018/3 (Sheldrick, 2015)'
_diffrn_ambient_temperature 100
_diffrn_detector_area_resol_mean 10.0000
_diffrn_detector_type HyPix
_diffrn_measured_fraction_theta_full 0.999
_diffrn_measured_fraction_theta_max 0.969
_diffrn_measurement_details
;
List of Runs (angles in degrees, time in seconds):

  # Type    Start    End  Width  t~exp~   \w     \q     \k     \f   Frames
#--------------------------------------------------------------------------
  1  \w    107.00 147.00   0.50    0.64    --  106.06  45.00  30.00   80
  2  \w     98.00 178.00   0.50    0.64    --  106.06  18.00  71.00  160
  3  \w     98.00 135.00   0.50    0.64    --  106.06  30.00 150.00   74
  4  \w     39.00 121.00   0.50    0.16    --   45.87  18.00  71.00  164
  5  \w     91.00 178.00   0.50    0.64    --  106.06  15.00   0.00  174
  6  \w     90.00 162.00   0.50    0.64    --  106.06  61.00 -90.00  144
  7  \w     65.00  91.00   0.50    0.64    --  106.06 -77.00 -60.00   52
  8  \w     34.00  73.00   0.50    0.64    --  106.06 -61.00-180.00   78
  9  \w     33.00  58.00   0.50    0.64    --  106.06 -77.00 -60.00   50
 10  \w     34.00  73.00   0.50    0.64    --  106.06 -61.00-150.00   78
 11  \w     37.00  71.00   0.50    0.64    --  106.06 -77.00   0.00   68
 12  \w     41.00  71.00   0.50    0.64    --  106.06 -61.00  60.00   60
 13  \w     33.00  63.00   0.50    0.64    --  106.06 -61.00  90.00   60
 14  \w     33.00  65.00   0.50    0.64    --  106.06 -61.00 150.00   64
 15  \w     34.00 107.00   0.50    0.64    --  106.06 -77.00  60.00  146
 16  \w    -25.00   0.00   0.50    0.16    --   45.87 -18.00 -96.00   50
 17  \w     36.00  99.00   0.50    0.64    --  106.06 -94.00   0.00  126
 18  \w     59.00 117.00   0.50    0.64    --  106.06-133.00   3.36  116
 19  \w     49.00 112.00   0.50    0.64    --  106.06-125.00 -60.00  126
 20  \w     67.00 111.00   0.50    0.64    --  106.06-125.00 -90.00   88
 21  \w     39.00 103.00   0.50    0.64    --  106.06-125.00-120.00  128
 22  \w     34.00  99.00   0.50    0.64    --  106.06-125.00-180.00  130
 23  \w    103.00 147.00   0.50    0.64    --  106.06-173.00 -97.03   88
 24  \w     72.00  97.00   0.50    0.64    --  106.06 -94.00 -90.00   50
 25  \w     36.00 106.00   0.50    0.64    --  106.06 -94.00  60.00  140
 26  \w     28.00  86.00   0.50    0.16    --   45.87-125.00 -30.00  116
 27  \w     63.00  88.00   0.50    0.16    --   45.87-125.00-180.00   50
 28  \w     36.00  71.00   0.50    0.16    --   45.87-125.00 120.00   70
 29  \w    -61.00 -14.00   0.50    0.16    --  -45.87  57.00-180.00   94
 30  \w     -2.00  24.00   0.50    0.16    --  -45.87  57.00-180.00   52
 31  \w    -20.00  29.00   0.50    0.16    --  -45.87  19.00-150.00   98
 32  \w    -40.00  28.00   0.50    0.16    --  -45.87  37.00 -60.00  136
 33  \w    -19.00  25.00   0.50    0.16    --  -45.87  18.00  71.00   88
 34  \w   -107.00 -80.00   0.50    0.64    -- -102.00 108.00  53.22   54
 35  \w   -108.00 -83.00   0.50    0.64    -- -102.00 109.00  77.69   50
 36  \w    -65.00 -34.00   0.50    0.64    -- -102.00 125.00 120.00   62
 37  \w    -54.00 -29.00   0.50    0.64    -- -102.00 108.00  53.22   50
 38  \w    -75.00 -35.00   0.50    0.64    -- -102.00 125.00   0.00   80
 39  \w   -111.00 -85.00   0.50    0.64    -- -102.00 125.00   0.00   52
 40  \w   -122.00 -31.00   0.50    0.64    -- -102.00 139.00 -97.03  182
 41  \w   -118.00 -43.00   0.50    0.16    --  -45.87 -18.00 -96.00  150
 42  \w   -168.00 -96.00   0.50    0.64    -- -102.00 -18.00 -96.00  144
 43  \w   -165.00 -86.00   0.50    0.64    -- -102.00 -15.00-180.00  158
;
_diffrn_measurement_device 'four-circle diffractometer'
_diffrn_measurement_device_type 'XtaLAB Synergy R, DW system, HyPix'
_diffrn_measurement_method '\w scans'
_diffrn_radiation_type CuK\a
_diffrn_radiation_wavelength 1.54184
_diffrn_reflns_av_R_equivalents 0.0432
_diffrn_reflns_av_unetI/netI 0.0381
_diffrn_reflns_Laue_measured_fraction_full 0.999
_diffrn_reflns_Laue_measured_fraction_max 0.969
_diffrn_reflns_limit_h_max 14
_diffrn_reflns_limit_h_min -14
_diffrn_reflns_limit_k_max 19
_diffrn_reflns_limit_k_min -19
_diffrn_reflns_limit_l_max 35
_diffrn_reflns_limit_l_min -28
_diffrn_reflns_number 63932
_diffrn_reflns_point_group_measured_fraction_full 0.999
_diffrn_reflns_point_group_measured_fraction_max 0.969
_diffrn_reflns_theta_full 67.684
_diffrn_reflns_theta_max 76.853
_diffrn_reflns_theta_min 3.087
_exptl_absorpt_coefficient_mu 4.952
_exptl_absorpt_correction_T_max 0.372
_exptl_absorpt_correction_T_min 0.277
_exptl_absorpt_correction_type multi-scan
_exptl_absorpt_process_details
;
CrysAlisPro 1.171.40.84a (Rigaku Oxford Diffraction, 2020)
Empirical absorption correction using spherical harmonics,
implemented in SCALE3 ABSPACK scaling algorithm.
;
_exptl_crystal_colour red
_exptl_crystal_colour_primary red
_exptl_crystal_density_diffrn 1.486
_exptl_crystal_description block
_exptl_crystal_F_000 2094
_exptl_crystal_size_max 0.3
_exptl_crystal_size_mid 0.24
_exptl_crystal_size_min 0.2
_refine_diff_density_max 0.542
_refine_diff_density_min -0.434
_refine_diff_density_rms 0.070
_refine_ls_extinction_coef 0.00033(4)
_refine_ls_extinction_expression Fc^*^=kFc[1+0.001xFc^2^\l^3^/sin(2\q)]^-1/4^
_refine_ls_extinction_method 'SHELXL-2018/3 (Sheldrick 2018)'
_refine_ls_goodness_of_fit_ref 1.025
_refine_ls_hydrogen_treatment constr
_refine_ls_matrix_type full
_refine_ls_number_parameters 1259
_refine_ls_number_reflns 18529
_refine_ls_number_restraints 452
_refine_ls_restrained_S_all 1.015
_refine_ls_R_factor_all 0.0504
_refine_ls_R_factor_gt 0.0466
_refine_ls_shift/su_max 0.001
_refine_ls_shift/su_mean 0.000
_refine_ls_structure_factor_coef Fsqd
_refine_ls_weighting_details 'w=1/[\s^2^(Fo^2^)+(0.0721P)^2^+4.2986P] where P=(Fo^2^+2Fc^2^)/3'
_refine_ls_weighting_scheme calc
_refine_ls_wR_factor_gt 0.1293
_refine_ls_wR_factor_ref 0.1320
_reflns_Friedel_coverage 0.000
_reflns_number_gt 16900
_reflns_number_total 18529
_reflns_threshold_expression 'I > 2\s(I)'
_cod_data_source_file d2nj03051a2.cif
_cod_data_source_block co2-100k
_cod_depositor_comments 'Adding full bibliography for 7061754--7061757.cif.'
_cod_database_code 7061757
_shelx_shelxl_version_number 2018/3
_shelx_space_group_comment
;
The symmetry employed for this shelxl refinement is uniquely defined
by the following loop, which should always be used as a source of
symmetry information in preference to the above space-group names.
They are only intended as comments.
;
_shelx_estimated_absorpt_t_max 0.437
_shelx_estimated_absorpt_t_min 0.318
_olex2_refinement_description
;
1. Fixed Uiso
 At 1.2 times of:
  All C(H) groups
 At 1.5 times of:
  All O(H) groups
2. Restrained distances
 Co3-O7 \\sim Co3-O7A
 with sigma of 0.02
 O7-C66 \\sim O7A-C66A
 with sigma of 0.02
 O8-C72 \\sim O8A-C72A
 with sigma of 0.02
 C1X-C65 \\sim C1Y-C65A
 with sigma of 0.02
 C1X-C69 \\sim C1Y-C69A
 with sigma of 0.02
 C1X-C73 \\sim C1Y-C73A
 with sigma of 0.02
 C65-C66 \\sim C65A-C66A
 with sigma of 0.02
 C66-C67 \\sim C66A-C67A
 with sigma of 0.02
 C67-C68 \\sim C67A-C68A
 with sigma of 0.02
 C68-C69 \\sim C68A-C69A
 with sigma of 0.02
 C69-C70 \\sim C69A-C70A
 with sigma of 0.02
 C70-C71 \\sim C70A-C71A
 with sigma of 0.02
 C71-C72 \\sim C71A-C72A
 with sigma of 0.02
 C72-C73 \\sim C72A-C73A
 with sigma of 0.02
 Co3-C65 \\sim Co3-C65A
 with sigma of 0.04
 Co3-C66 \\sim Co3-C66A
 with sigma of 0.04
 O7-C65 \\sim O7A-C65A
 with sigma of 0.04
 O7-C67 \\sim O7A-C67A
 with sigma of 0.04
 O8-C71 \\sim O8A-C71A
 with sigma of 0.04
 O8-C73 \\sim O8A-C73A
 with sigma of 0.04
 N29-C65 \\sim N29-C65A
 with sigma of 0.04
 C1X-C66 \\sim C1Y-C66A
 with sigma of 0.04
 C1X-C68 \\sim C1Y-C68A
 with sigma of 0.04
 C1X-C70 \\sim C1Y-C70A
 with sigma of 0.04
 C1X-C72 \\sim C1Y-C72A
 with sigma of 0.04
 C65-C67 \\sim C65A-C67A
 with sigma of 0.04
 C65-C69 \\sim C65A-C69A
 with sigma of 0.04
 C65-C73 \\sim C65A-C73A
 with sigma of 0.04
 C66-C68 \\sim C66A-C68A
 with sigma of 0.04
 C67-C69 \\sim C67A-C69A
 with sigma of 0.04
 C68-C70 \\sim C68A-C70A
 with sigma of 0.04
 C69-C71 \\sim C69A-C71A
 with sigma of 0.04
 C69-C73 \\sim C69A-C73A
 with sigma of 0.04
 C70-C72 \\sim C70A-C72A
 with sigma of 0.04
 C71-C73 \\sim C71A-C73A
 with sigma of 0.04
 Co3-O5 \\sim Co3-O5A
 with sigma of 0.02
 O5-C55 \\sim O5A-C55A
 with sigma of 0.02
 O6-C61 \\sim O6A-C61A
 with sigma of 0.02
 N24-C54 \\sim N24-C54A
 with sigma of 0.02
 C54-C55 \\sim C54A-C55A
 with sigma of 0.02
 C54-C63 \\sim C54A-C63A
 with sigma of 0.02
 C55-C56 \\sim C55A-C56A
 with sigma of 0.02
 C56-C57 \\sim C56A-C57A
 with sigma of 0.02
 C57-C58 \\sim C57A-C58A
 with sigma of 0.02
 C58-C59 \\sim C58A-C59A
 with sigma of 0.02
 C58-C63 \\sim C58A-C63A
 with sigma of 0.02
 C59-C60 \\sim C59A-C60A
 with sigma of 0.02
 C60-C61 \\sim C60A-C61A
 with sigma of 0.02
 C61-C62 \\sim C61A-C62A
 with sigma of 0.02
 C62-C63 \\sim C62A-C63A
 with sigma of 0.02
 Co3-C55 \\sim Co3-C55A
 with sigma of 0.04
 O5-C54 \\sim O5A-C54A
 with sigma of 0.04
 O5-C56 \\sim O5A-C56A
 with sigma of 0.04
 O6-C60 \\sim O6A-C60A
 with sigma of 0.04
 O6-C62 \\sim O6A-C62A
 with sigma of 0.04
 N24-C55 \\sim N24-C55A
 with sigma of 0.04
 N24-C63 \\sim N24-C63A
 with sigma of 0.04
 C54-C56 \\sim C54A-C56A
 with sigma of 0.04
 C54-C58 \\sim C54A-C58A
 with sigma of 0.04
 C54-C62 \\sim C54A-C62A
 with sigma of 0.04
 C55-C57 \\sim C55A-C57A
 with sigma of 0.04
 C55-C63 \\sim C55A-C63A
 with sigma of 0.04
 C56-C58 \\sim C56A-C58A
 with sigma of 0.04
 C57-C59 \\sim C57A-C59A
 with sigma of 0.04
 C57-C63 \\sim C57A-C63A
 with sigma of 0.04
 C58-C60 \\sim C58A-C60A
 with sigma of 0.04
 C58-C62 \\sim C58A-C62A
 with sigma of 0.04
 C59-C61 \\sim C59A-C61A
 with sigma of 0.04
 C59-C63 \\sim C59A-C63A
 with sigma of 0.04
 C60-C62 \\sim C60A-C62A
 with sigma of 0.04
 C61-C63 \\sim C61A-C63A
 with sigma of 0.04
3. Rigid body (RIGU) restrains
 O7, C69, C73, O8, C71, C68, C1X, C70, C65, C72, C66, C67
 with sigma for 1-2 distances of 0.004 and sigma for 1-3 distances of 0.004
 N30A, C70A, C66A, O7A, C72A, O8A, C69A, C1Y, C71A, C65A, C73A, C67A, C68A
 with sigma for 1-2 distances of 0.004 and sigma for 1-3 distances of 0.004
 O6A, C55A, O5A, C56A, C57A, C63A, C58A, C54A, C59A, C60A, C61A, C62A
 with sigma for 1-2 distances of 0.004 and sigma for 1-3 distances of 0.004
 O5, C60, C58, O6, C62, C54, C59, C55, C61, C56, C57, C63
 with sigma for 1-2 distances of 0.004 and sigma for 1-3 distances of 0.004
4. Others
 Fixed Sof: O5(0.5) O6(0.5) H6(0.5) O7(0.5) O8(0.5) H8(0.5) C1X(0.5) C54(0.5)
 C55(0.5) C56(0.5) H56(0.5) C57(0.5) H57(0.5) C58(0.5) C59(0.5) H59(0.5)
 C60(0.5) H60(0.5) C61(0.5) C62(0.5) H62(0.5) C63(0.5) C65(0.5) C66(0.5)
 C67(0.5) H67(0.5) C68(0.5) H68(0.5) C69(0.5) C70(0.5) H70(0.5) C71(0.5)
 H71(0.5) C72(0.5) C73(0.5) H73(0.5) O7A(0.5) O8A(0.5) H8A(0.5) C1Y(0.5)
 C65A(0.5) C67A(0.5) H67A(0.5) C68A(0.5) H68A(0.5) C69A(0.5) C70A(0.5)
 H70A(0.5) C71A(0.5) H71A(0.5) C72A(0.5) C73A(0.5) H73A(0.5) C66A(0.5) O6A(0.5)
 H6A(0.5) C55A(0.5) C56A(0.5) H56A(0.5) C57A(0.5) H57A(0.5) C58A(0.5) C59A(0.5)
 H59A(0.5) C60A(0.5) H60A(0.5) C61A(0.5) C62A(0.5) H62A(0.5) C63A(0.5) O5A(0.5)
 C54A(0.5)
5.a Aromatic/amide H refined with riding coordinates:
 C1(H1), C2(H2), C3(H3), C4(H4), C7(H7), C8(H8B), C9(H9), C12(H12), C13(H13),
 C14(H14), C15(H15), C16(H16), C17(H17), C18(H18), C19(H19), C22(H22), C23(H23),
  C24(H24), C27(H27), C28(H28), C29(H29), C30(H30), C34(H34), C35(H35),
 C37(H37), C38(H38), C40(H40), C45(H45), C46(H46), C48(H48), C49(H49), C51(H51),
  C56(H56), C57(H57), C59(H59), C60(H60), C62(H62), C67(H67), C68(H68),
 C70(H70), C71(H71), C73(H73), C67A(H67A), C68A(H68A), C70A(H70A), C71A(H71A),
 C73A(H73A), C56A(H56A), C57A(H57A), C59A(H59A), C60A(H60A), C62A(H62A)
5.b Idealised tetrahedral OH refined as rotating group:
 O2(H2A), O4(H4A), O6(H6), O8(H8), O8A(H8A), O6A(H6A)
;
_smtbx_masks_special_details
;
A solvent mask was calculated and 438 electrons were 
found in a volume of 1480\%A^3^ in 1 void per unit cell. 
This is consistent with the presence of 4[C4H9NO], 1[H2O] per Formula Unit 
which account for 418 electrons per unit cell.
;
_smtbx_masks_void_probe_radius 1.2
_smtbx_masks_void_truncation_radius 1.2
_olex2_submission_special_instructions 'No special instructions were received'
_oxdiff_exptl_absorpt_empirical_details
;
Empirical correction (ABSPACK) includes:
- Absorption correction using spherical harmonics
- Frame scaling
;

loop_
_space_group_symop_operation_xyz
'x, y, z'
'-x, -y, -z'

loop_
_atom_site_label
_atom_site_type_symbol
_atom_site_fract_x
_atom_site_fract_y
_atom_site_fract_z
_atom_site_U_iso_or_equiv
_atom_site_adp_type
_atom_site_occupancy
_atom_site_site_symmetry_order
_atom_site_calc_flag
_atom_site_refinement_flags_posn
_atom_site_refinement_flags_adp
_atom_site_refinement_flags_occupancy
_atom_site_disorder_assembly
_atom_site_disorder_group
Co1 Co 0.59953(3) 0.62822(2) 0.17327(2) 0.01944(9) Uani 1 1 d . . . . .
N1 N 0.58455(17) 0.67112(14) 0.23772(7) 0.0240(4) Uani 1 1 d . . . . .
N2 N 0.50961(17) 0.75315(13) 0.15568(7) 0.0213(4) Uani 1 1 d . . . . .
N3 N 0.57705(18) 0.62642(13) 0.10384(7) 0.0223(4) Uani 1 1 d . . . . .
N4 N 0.46509(18) 0.55152(14) 0.19938(7) 0.0233(4) Uani 1 1 d . . . . .
N5 N 0.70248(17) 0.50417(13) 0.19147(6) 0.0201(4) Uani 1 1 d . . . . .
N6 N 0.77536(18) 0.65327(14) 0.15273(7) 0.0236(4) Uani 1 1 d . . . . .
C1 C 0.6202(2) 0.62025(18) 0.28051(9) 0.0284(5) Uani 1 1 d . . . . .
H1 H 0.653115 0.554677 0.282830 0.034 Uiso 1 1 calc R U . . .
C2 C 0.6113(2) 0.65900(19) 0.32147(10) 0.0344(6) Uani 1 1 d . . . . .
H2 H 0.637542 0.620640 0.351277 0.041 Uiso 1 1 calc R U . . .
C3 C 0.5639(3) 0.7540(2) 0.31852(11) 0.0381(6) Uani 1 1 d . . . . .
H3 H 0.558862 0.782372 0.345985 0.046 Uiso 1 1 calc R U . . .
C4 C 0.5234(2) 0.80789(18) 0.27470(10) 0.0327(5) Uani 1 1 d . . . . .
H4 H 0.489264 0.873436 0.271846 0.039 Uiso 1 1 calc R U . . .
C5 C 0.5338(2) 0.76417(16) 0.23537(9) 0.0235(4) Uani 1 1 d . . . . .
C6 C 0.4917(2) 0.81266(16) 0.18726(9) 0.0232(4) Uani 1 1 d . . . . .
C7 C 0.4403(2) 0.90756(17) 0.17293(9) 0.0283(5) Uani 1 1 d . . . . .
H7 H 0.426668 0.949389 0.195116 0.034 Uiso 1 1 calc R U . . .
C8 C 0.4092(2) 0.93992(17) 0.12551(10) 0.0305(5) Uani 1 1 d . . . . .
H8B H 0.375179 1.004844 0.114932 0.037 Uiso 1 1 calc R U . . .
C9 C 0.4270(2) 0.87890(17) 0.09331(9) 0.0290(5) Uani 1 1 d . . . . .
H9 H 0.404722 0.901074 0.060924 0.035 Uiso 1 1 calc R U . . .
C10 C 0.4781(2) 0.78448(16) 0.10958(8) 0.0235(4) Uani 1 1 d . . . . .
C11 C 0.5097(2) 0.70903(16) 0.08099(8) 0.0250(5) Uani 1 1 d . . . . .
C12 C 0.4749(3) 0.71942(19) 0.03479(9) 0.0342(6) Uani 1 1 d . . . . .
H12 H 0.426712 0.777636 0.019577 0.041 Uiso 1 1 calc R U . . .
C13 C 0.5119(3) 0.6431(2) 0.01125(9) 0.0384(6) Uani 1 1 d . . . . .
H13 H 0.489538 0.648344 -0.020455 0.046 Uiso 1 1 calc R U . . .
C14 C 0.5814(3) 0.55956(19) 0.03427(9) 0.0328(5) Uani 1 1 d . . . . .
H14 H 0.607760 0.506641 0.018605 0.039 Uiso 1 1 calc R U . . .
C15 C 0.6125(2) 0.55365(17) 0.08057(9) 0.0274(5) Uani 1 1 d . . . . .
H15 H 0.660715 0.495931 0.096297 0.033 Uiso 1 1 calc R U . . .
C16 C 0.3424(2) 0.58228(18) 0.20087(9) 0.0285(5) Uani 1 1 d . . . . .
H16 H 0.306398 0.647106 0.190968 0.034 Uiso 1 1 calc R U . . .
C17 C 0.2667(2) 0.5227(2) 0.21635(9) 0.0323(6) Uani 1 1 d . . . . .
H17 H 0.179865 0.546669 0.217730 0.039 Uiso 1 1 calc R U . . .
C18 C 0.3181(2) 0.4280(2) 0.22980(9) 0.0317(5) Uani 1 1 d . . . . .
H18 H 0.267425 0.385912 0.239811 0.038 Uiso 1 1 calc R U . . .
C19 C 0.4452(2) 0.39547(17) 0.22844(8) 0.0260(5) Uani 1 1 d . . . . .
H19 H 0.482924 0.330763 0.237739 0.031 Uiso 1 1 calc R U . . .
C20 C 0.5157(2) 0.45892(15) 0.21331(7) 0.0205(4) Uani 1 1 d . . . . .
C21 C 0.6513(2) 0.43245(15) 0.21076(7) 0.0199(4) Uani 1 1 d . . . . .
C22 C 0.7232(2) 0.34394(16) 0.22716(8) 0.0251(5) Uani 1 1 d . . . . .
H22 H 0.686839 0.293593 0.240456 0.030 Uiso 1 1 calc R U . . .
C23 C 0.8497(2) 0.33031(17) 0.22376(9) 0.0279(5) Uani 1 1 d . . . . .
H23 H 0.900556 0.270353 0.235276 0.033 Uiso 1 1 calc R U . . .
C24 C 0.9017(2) 0.40390(17) 0.20364(9) 0.0271(5) Uani 1 1 d . . . . .
H24 H 0.988200 0.394859 0.201002 0.033 Uiso 1 1 calc R U . . .
C25 C 0.8256(2) 0.49132(16) 0.18732(8) 0.0221(4) Uani 1 1 d . . . . .
C26 C 0.8678(2) 0.57597(16) 0.16437(8) 0.0230(4) Uani 1 1 d . . . . .
C27 C 0.9905(2) 0.57750(18) 0.15513(9) 0.0282(5) Uani 1 1 d . . . . .
H27 H 1.053658 0.522227 0.163413 0.034 Uiso 1 1 calc R U . . .
C28 C 1.0193(2) 0.6606(2) 0.13374(10) 0.0329(6) Uani 1 1 d . . . . .
H28 H 1.102669 0.663294 0.127477 0.039 Uiso 1 1 calc R U . . .
C29 C 0.9259(3) 0.73990(19) 0.12144(9) 0.0317(5) Uani 1 1 d . . . . .
H29 H 0.943901 0.797693 0.106521 0.038 Uiso 1 1 calc R U . . .
C30 C 0.8052(2) 0.73316(17) 0.13140(9) 0.0278(5) Uani 1 1 d . . . . .
H30 H 0.740992 0.787464 0.122732 0.033 Uiso 1 1 calc R U . . .
Co2 Co 0.58155(3) 0.14132(2) 0.16562(2) 0.01706(8) Uani 1 1 d . . . . .
O1 O 0.42696(14) 0.11260(11) 0.18381(6) 0.0221(3) Uani 1 1 d . . . . .
O2 O 0.22826(16) 0.57748(12) 0.04296(7) 0.0311(4) Uani 1 1 d . . . . .
H2A H 0.167770 0.611849 0.028740 0.047 Uiso 1 1 calc R U . . .
O3 O 0.58117(14) 0.15745(11) 0.23124(6) 0.0218(3) Uani 1 1 d . . . . .
O4 O 0.9382(2) -0.32165(12) 0.24581(6) 0.0376(5) Uani 1 1 d . . . . .
H4A H 0.952026 -0.370645 0.267088 0.056 Uiso 1 1 calc R U . . .
N7 N 0.71048(16) 0.20004(13) 0.14318(7) 0.0196(4) Uani 1 1 d . . . . .
N8 N 0.83194(17) 0.18412(14) 0.14076(7) 0.0248(4) Uani 1 1 d . . . . .
N9 N 0.86039(18) 0.26266(14) 0.11823(8) 0.0275(4) Uani 1 1 d . . . . .
N10 N 0.75800(17) 0.33100(13) 0.10569(7) 0.0231(4) Uani 1 1 d . . . . .
N11 N 0.54212(16) 0.32717(12) 0.11814(7) 0.0191(4) Uani 1 1 d . . . . .
N12 N 0.48816(16) 0.26203(13) 0.13959(6) 0.0184(3) Uani 1 1 d . . . . .
N13 N 0.60511(17) 0.09434(13) 0.10663(7) 0.0217(4) Uani 1 1 d . . . . .
N14 N 0.5789(2) 0.11946(15) 0.06026(7) 0.0292(4) Uani 1 1 d . . . . .
N15 N 0.6329(2) 0.04779(15) 0.03815(8) 0.0333(5) Uani 1 1 d . . . . .
N16 N 0.6956(2) -0.02565(15) 0.06960(7) 0.0303(5) Uani 1 1 d . . . . .
N17 N 0.71755(18) -0.03966(13) 0.15611(7) 0.0214(4) Uani 1 1 d . . . . .
N18 N 0.67709(16) 0.01868(12) 0.18645(6) 0.0183(3) Uani 1 1 d . . . . .
C31 C 0.6675(2) 0.28992(15) 0.12168(8) 0.0193(4) Uani 1 1 d . . . . .
C32 C 0.36685(19) 0.26801(15) 0.14000(8) 0.0186(4) Uani 1 1 d . . . . .
C33 C 0.3413(2) 0.18152(15) 0.16425(8) 0.0209(4) Uani 1 1 d . . . . .
C34 C 0.2222(2) 0.16966(17) 0.16546(9) 0.0265(5) Uani 1 1 d . . . . .
H34 H 0.201885 0.114302 0.183456 0.032 Uiso 1 1 calc R U . . .
C35 C 0.1372(2) 0.23860(18) 0.14051(9) 0.0281(5) Uani 1 1 d . . . . .
H35 H 0.058775 0.228862 0.140380 0.034 Uiso 1 1 calc R U . . .
C36 C 0.1608(2) 0.32465(17) 0.11463(8) 0.0236(4) Uani 1 1 d . . . . .
C37 C 0.0727(2) 0.39171(18) 0.08702(9) 0.0283(5) Uani 1 1 d . . . . .
H37 H -0.003301 0.379040 0.085761 0.034 Uiso 1 1 calc R U . . .
C38 C 0.0940(2) 0.47484(17) 0.06192(9) 0.0279(5) Uani 1 1 d . . . . .
H38 H 0.034873 0.518124 0.042435 0.033 Uiso 1 1 calc R U . . .
C39 C 0.2041(2) 0.49546(16) 0.06528(8) 0.0243(5) Uani 1 1 d . . . . .
C40 C 0.2947(2) 0.43021(16) 0.09170(8) 0.0220(4) Uani 1 1 d . . . . .
H40 H 0.368932 0.444830 0.093585 0.026 Uiso 1 1 calc R U . . .
C41 C 0.27593(19) 0.34362(15) 0.11530(8) 0.0199(4) Uani 1 1 d . . . . .
C42 C 0.6758(2) 0.00625(16) 0.11120(8) 0.0220(4) Uani 1 1 d . . . . .
C43 C 0.6975(2) -0.00021(15) 0.23419(8) 0.0184(4) Uani 1 1 d . . . . .
C44 C 0.6423(2) 0.08034(15) 0.25651(8) 0.0206(4) Uani 1 1 d . . . . .
C45 C 0.6557(2) 0.07469(16) 0.30637(8) 0.0249(5) Uani 1 1 d . . . . .
H45 H 0.621211 0.127633 0.321777 0.030 Uiso 1 1 calc R U . . .
C46 C 0.7186(2) -0.00750(17) 0.33199(8) 0.0275(5) Uani 1 1 d . . . . .
H46 H 0.726235 -0.010364 0.365443 0.033 Uiso 1 1 calc R U . . .
C47 C 0.7735(2) -0.08952(16) 0.31100(8) 0.0250(5) Uani 1 1 d . . . . .
C48 C 0.8378(3) -0.17256(17) 0.33845(9) 0.0311(5) Uani 1 1 d . . . . .
H48 H 0.842708 -0.175068 0.372129 0.037 Uiso 1 1 calc R U . . .
C49 C 0.8940(3) -0.25052(18) 0.31782(9) 0.0329(6) Uani 1 1 d . . . . .
H49 H 0.937936 -0.305978 0.337003 0.039 Uiso 1 1 calc R U . . .
C50 C 0.8859(2) -0.24767(17) 0.26812(9) 0.0274(5) Uani 1 1 d . . . . .
C51 C 0.8224(2) -0.16696(16) 0.24002(8) 0.0230(4) Uani 1 1 d . . . . .
H51 H 0.817392 -0.165785 0.206504 0.028 Uiso 1 1 calc R U . . .
C52 C 0.7654(2) -0.08694(15) 0.26062(8) 0.0205(4) Uani 1 1 d . . . . .
Co3 Co 0.85623(3) 0.34441(3) 0.41495(2) 0.02052(9) Uani 1 1 d D . . . .
O5 O 0.993(2) 0.3172(10) 0.4508(12) 0.025(2) Uani 0.5 1 d D . P A 1
O6 O 1.0300(14) -0.1338(10) 0.3986(5) 0.040(2) Uani 0.5 1 d D . P A 1
H6 H 1.069736 -0.190066 0.404965 0.060 Uiso 0.5 1 calc R U P A 1
O7 O 0.7504(18) 0.3216(8) 0.4743(5) 0.021(2) Uani 0.5 1 d D . P A 1
O8 O 0.6425(6) 0.8222(5) 0.4385(2) 0.0351(13) Uani 0.5 1 d D . P A 1
H8 H 0.601476 0.867199 0.452266 0.053 Uiso 0.5 1 calc R U P A 1
N19 N 0.73009(17) 0.34947(13) 0.37855(6) 0.0210(4) Uani 1 1 d . . . . .
N20 N 0.63501(18) 0.41022(13) 0.35695(7) 0.0222(4) Uani 1 1 d . . . . .
N21 N 0.58487(18) 0.36169(14) 0.33674(7) 0.0245(4) Uani 1 1 d . . . . .
N22 N 0.64645(18) 0.26953(14) 0.34434(7) 0.0250(4) Uani 1 1 d . . . . .
N23 N 0.82898(18) 0.18771(14) 0.38703(7) 0.0253(4) Uani 1 1 d . . . . .
N24 N 0.89608(17) 0.21750(13) 0.40930(7) 0.0232(4) Uani 1 1 d D . . . .
N25 N 0.94869(17) 0.38872(13) 0.35697(7) 0.0197(4) Uani 1 1 d . . . . .
N26 N 1.02237(17) 0.36015(13) 0.31763(7) 0.0215(4) Uani 1 1 d . . . . .
N27 N 1.04525(18) 0.43491(13) 0.28813(7) 0.0237(4) Uani 1 1 d . . . . .
N28 N 0.98661(17) 0.51277(13) 0.30783(7) 0.0225(4) Uani 1 1 d . . . . .
N29 N 0.85179(17) 0.53222(14) 0.38484(7) 0.0228(4) Uani 1 1 d D . . . .
C1X C 0.6722(16) 0.5724(7) 0.4772(5) 0.0191(19) Uani 0.5 1 d D . P A 1
C53 C 0.7359(2) 0.26510(16) 0.36984(8) 0.0212(4) Uani 1 1 d . . . . .
C54 C 0.9943(19) 0.1697(9) 0.4352(9) 0.019(2) Uani 0.5 1 d D . P A 1
C55 C 1.041(2) 0.2273(10) 0.4565(11) 0.021(2) Uani 0.5 1 d D . P A 1
C56 C 1.1397(18) 0.1849(8) 0.4859(8) 0.024(2) Uani 0.5 1 d D . P A 1
H56 H 1.170888 0.222138 0.501065 0.029 Uiso 0.5 1 calc R U P A 1
C57 C 1.1883(17) 0.0918(9) 0.4921(7) 0.027(3) Uani 0.5 1 d D . P A 1
H57 H 1.252789 0.064472 0.512255 0.033 Uiso 0.5 1 calc R U P A 1
C58 C 1.1474(16) 0.0321(8) 0.4697(6) 0.023(2) Uani 0.5 1 d D . P A 1
C59 C 1.2019(18) -0.0638(8) 0.4755(8) 0.028(2) Uani 0.5 1 d D . P A 1
H59 H 1.267375 -0.090397 0.495253 0.033 Uiso 0.5 1 calc R U P A 1
C60 C 1.1635(16) -0.1210(9) 0.4532(6) 0.030(3) Uani 0.5 1 d D . P A 1
H60 H 1.199008 -0.186554 0.459129 0.036 Uiso 0.5 1 calc R U P A 1
C61 C 1.0720(19) -0.0820(10) 0.4220(7) 0.034(3) Uani 0.5 1 d D . P A 1
C62 C 1.0140(16) 0.0128(9) 0.4157(6) 0.023(2) Uani 0.5 1 d D . P A 1
H62 H 0.948676 0.038226 0.395765 0.027 Uiso 0.5 1 calc R U P A 1
C63 C 1.052(2) 0.0706(9) 0.4386(9) 0.022(2) Uani 0.5 1 d D . P A 1
C64 C 0.92762(19) 0.48149(15) 0.35008(8) 0.0200(4) Uani 1 1 d . . . . .
C65 C 0.733(2) 0.4836(7) 0.4627(6) 0.018(2) Uani 0.5 1 d D . P A 1
C66 C 0.7049(17) 0.3997(8) 0.4901(5) 0.016(2) Uani 0.5 1 d D . P A 1
C67 C 0.6247(12) 0.4018(7) 0.5355(4) 0.0214(19) Uani 0.5 1 d D . P A 1
H67 H 0.606510 0.346401 0.554552 0.026 Uiso 0.5 1 calc R U P A 1
C68 C 0.5757(12) 0.4857(6) 0.5505(4) 0.0221(19) Uani 0.5 1 d D . P A 1
H68 H 0.527395 0.486682 0.581538 0.027 Uiso 0.5 1 calc R U P A 1
C69 C 0.5930(11) 0.5715(6) 0.5221(4) 0.0189(18) Uani 0.5 1 d D . P A 1
C70 C 0.5291(9) 0.6571(6) 0.5367(3) 0.0229(17) Uani 0.5 1 d D . P A 1
H70 H 0.475193 0.656806 0.566502 0.027 Uiso 0.5 1 calc R U P A 1
C71 C 0.5421(10) 0.7404(7) 0.5093(4) 0.0239(19) Uani 0.5 1 d D . P A 1
H71 H 0.497319 0.797437 0.519677 0.029 Uiso 0.5 1 calc R U P A 1
C72 C 0.6216(11) 0.7404(7) 0.4663(3) 0.029(2) Uani 0.5 1 d D . P A 1
C73 C 0.6895(12) 0.6572(7) 0.4505(4) 0.021(2) Uani 0.5 1 d D . P A 1
H73 H 0.747066 0.658708 0.421791 0.025 Uiso 0.5 1 calc R U P A 1
N30A N 0.81073(17) 0.47254(14) 0.41936(7) 0.0223(4) Uani 1 1 d . . . . .
O7A O 0.7545(18) 0.3396(9) 0.4763(5) 0.022(2) Uani 0.5 1 d D . P A 2
O8A O 0.6307(6) 0.8428(4) 0.4187(2) 0.0325(13) Uani 0.5 1 d D . P A 2
H8A H 0.577356 0.889160 0.427474 0.049 Uiso 0.5 1 calc R U P A 2
C1Y C 0.6767(15) 0.5953(6) 0.4692(5) 0.0155(18) Uani 0.5 1 d D . P A 2
C65A C 0.730(2) 0.5036(7) 0.4570(7) 0.020(2) Uani 0.5 1 d D . P A 2
C67A C 0.6323(11) 0.4286(7) 0.5349(4) 0.0195(18) Uani 0.5 1 d D . P A 2
H67A H 0.617717 0.374660 0.556890 0.023 Uiso 0.5 1 calc R U P A 2
C68A C 0.5817(12) 0.5160(7) 0.5459(4) 0.0226(19) Uani 0.5 1 d D . P A 2
H68A H 0.530201 0.521499 0.576056 0.027 Uiso 0.5 1 calc R U P A 2
C69A C 0.6016(12) 0.5990(6) 0.5148(4) 0.0203(19) Uani 0.5 1 d D . P A 2
C70A C 0.5423(9) 0.6867(6) 0.5279(4) 0.0235(19) Uani 0.5 1 d D . P A 2
H70A H 0.495259 0.689181 0.559148 0.028 Uiso 0.5 1 calc R U P A 2
C71A C 0.5503(11) 0.7681(6) 0.4972(4) 0.0239(18) Uani 0.5 1 d D . P A 2
H71A H 0.507213 0.826602 0.506240 0.029 Uiso 0.5 1 calc R U P A 2
C72A C 0.6224(9) 0.7636(6) 0.4525(3) 0.0181(16) Uani 0.5 1 d D . P A 2
C73A C 0.6865(12) 0.6786(6) 0.4381(3) 0.0156(18) Uani 0.5 1 d D . P A 2
H73A H 0.736342 0.677616 0.407325 0.019 Uiso 0.5 1 calc R U P A 2
C66A C 0.709(2) 0.4212(9) 0.4885(6) 0.022(2) Uani 0.5 1 d D . P A 2
O6A O 1.0325(16) -0.1389(10) 0.3831(5) 0.046(3) Uani 0.5 1 d D . P A 2
H6A H 1.076781 -0.194121 0.386306 0.070 Uiso 0.5 1 calc R U P A 2
C55A C 1.041(2) 0.2110(10) 0.4547(12) 0.024(3) Uani 0.5 1 d D . P A 2
C56A C 1.1370(17) 0.1631(8) 0.4848(8) 0.027(3) Uani 0.5 1 d D . P A 2
H56A H 1.168091 0.196847 0.502098 0.033 Uiso 0.5 1 calc R U P A 2
C57A C 1.1834(14) 0.0699(8) 0.4887(6) 0.023(2) Uani 0.5 1 d D . P A 2
H57A H 1.245720 0.039439 0.509661 0.028 Uiso 0.5 1 calc R U P A 2
C58A C 1.1432(14) 0.0145(8) 0.4630(6) 0.023(2) Uani 0.5 1 d D . P A 2
C59A C 1.1928(16) -0.0819(8) 0.4688(7) 0.027(3) Uani 0.5 1 d D . P A 2
H59A H 1.251575 -0.111583 0.491373 0.032 Uiso 0.5 1 calc R U P A 2
C60A C 1.1587(14) -0.1347(8) 0.4427(5) 0.027(2) Uani 0.5 1 d D . P A 2
H60A H 1.195812 -0.199903 0.446029 0.032 Uiso 0.5 1 calc R U P A 2
C61A C 1.0682(16) -0.0912(8) 0.4110(7) 0.028(3) Uani 0.5 1 d D . P A 2
C62A C 1.0151(17) 0.0042(9) 0.4046(6) 0.027(3) Uani 0.5 1 d D . P A 2
H62A H 0.956595 0.032618 0.381865 0.032 Uiso 0.5 1 calc R U P A 2
C63A C 1.048(2) 0.0586(9) 0.4317(9) 0.022(2) Uani 0.5 1 d D . P A 2
O5A O 0.994(2) 0.3006(10) 0.4514(11) 0.022(2) Uani 0.5 1 d D . P A 2
C54A C 0.999(2) 0.1578(10) 0.4286(10) 0.022(3) Uani 0.5 1 d D . P A 2

loop_
_atom_site_aniso_label
_atom_site_aniso_U_11
_atom_site_aniso_U_22
_atom_site_aniso_U_33
_atom_site_aniso_U_23
_atom_site_aniso_U_13
_atom_site_aniso_U_12
Co1 0.02044(18) 0.01834(18) 0.01886(17) -0.00401(13) -0.00264(13) -0.00333(14)
N1 0.0176(9) 0.0216(9) 0.0316(10) -0.0065(8) -0.0026(7) -0.0023(7)
N2 0.0193(9) 0.0208(9) 0.0228(9) -0.0035(7) -0.0023(7) -0.0039(7)
N3 0.0233(9) 0.0202(9) 0.0221(9) -0.0023(7) -0.0042(7) -0.0039(7)
N4 0.0240(9) 0.0229(10) 0.0208(9) -0.0039(7) -0.0062(7) -0.0008(8)
N5 0.0208(9) 0.0209(9) 0.0179(8) -0.0046(7) -0.0033(7) -0.0028(7)
N6 0.0220(9) 0.0243(10) 0.0251(9) -0.0076(8) -0.0027(7) -0.0048(8)
C1 0.0217(11) 0.0257(12) 0.0336(12) -0.0031(10) -0.0064(9) 0.0007(9)
C2 0.0300(13) 0.0359(14) 0.0365(13) -0.0056(11) -0.0166(11) -0.0006(11)
C3 0.0416(15) 0.0393(15) 0.0384(14) -0.0129(12) -0.0182(12) -0.0062(12)
C4 0.0318(13) 0.0277(13) 0.0423(14) -0.0142(11) -0.0142(11) -0.0020(10)
C5 0.0193(10) 0.0216(11) 0.0306(12) -0.0079(9) -0.0047(9) -0.0037(8)
C6 0.0193(10) 0.0218(11) 0.0290(11) -0.0073(9) -0.0031(8) -0.0038(8)
C7 0.0261(12) 0.0208(11) 0.0374(13) -0.0093(10) -0.0030(10) -0.0028(9)
C8 0.0289(12) 0.0180(11) 0.0402(14) -0.0014(10) -0.0042(10) -0.0021(9)
C9 0.0275(12) 0.0236(12) 0.0299(12) 0.0002(9) -0.0048(9) -0.0005(9)
C10 0.0227(11) 0.0210(11) 0.0241(11) -0.0006(9) -0.0035(8) -0.0038(9)
C11 0.0273(11) 0.0231(11) 0.0204(10) 0.0005(9) -0.0038(9) -0.0027(9)
C12 0.0417(15) 0.0335(14) 0.0216(11) 0.0014(10) -0.0100(10) -0.0020(11)
C13 0.0485(16) 0.0451(16) 0.0214(12) -0.0072(11) -0.0056(11) -0.0101(13)
C14 0.0361(14) 0.0343(14) 0.0282(12) -0.0135(10) 0.0017(10) -0.0070(11)
C15 0.0260(12) 0.0237(12) 0.0304(12) -0.0062(9) -0.0023(9) -0.0030(9)
C16 0.0253(12) 0.0328(13) 0.0246(11) -0.0076(10) -0.0073(9) 0.0012(10)
C17 0.0202(11) 0.0511(16) 0.0271(12) -0.0145(11) -0.0041(9) -0.0052(11)
C18 0.0309(13) 0.0443(15) 0.0254(12) -0.0121(11) 0.0033(10) -0.0178(11)
C19 0.0290(12) 0.0270(12) 0.0226(11) -0.0079(9) 0.0014(9) -0.0084(10)
C20 0.0265(11) 0.0192(10) 0.0154(9) -0.0047(8) -0.0036(8) -0.0033(8)
C21 0.0253(11) 0.0186(10) 0.0157(9) -0.0063(8) -0.0037(8) -0.0025(8)
C22 0.0294(12) 0.0208(11) 0.0217(10) -0.0040(8) -0.0034(9) -0.0007(9)
C23 0.0291(12) 0.0232(12) 0.0259(11) -0.0052(9) -0.0067(9) 0.0044(9)
C24 0.0217(11) 0.0288(12) 0.0280(11) -0.0093(9) -0.0064(9) 0.0027(9)
C25 0.0211(10) 0.0238(11) 0.0199(10) -0.0085(8) -0.0023(8) -0.0002(9)
C26 0.0211(11) 0.0254(11) 0.0234(10) -0.0107(9) -0.0018(8) -0.0030(9)
C27 0.0222(11) 0.0348(13) 0.0298(12) -0.0148(10) -0.0022(9) -0.0048(10)
C28 0.0255(12) 0.0449(15) 0.0339(13) -0.0181(11) 0.0038(10) -0.0140(11)
C29 0.0363(14) 0.0340(13) 0.0295(12) -0.0113(10) 0.0023(10) -0.0161(11)
C30 0.0320(13) 0.0246(12) 0.0278(12) -0.0089(9) -0.0018(9) -0.0069(10)
Co2 0.01477(16) 0.01494(17) 0.02091(17) -0.00347(13) -0.00365(12) -0.00196(13)
O1 0.0172(7) 0.0190(7) 0.0299(8) -0.0039(6) -0.0034(6) -0.0044(6)
O2 0.0231(8) 0.0244(9) 0.0378(9) 0.0021(7) -0.0080(7) 0.0029(7)
O3 0.0221(8) 0.0173(7) 0.0255(8) -0.0056(6) -0.0024(6) -0.0031(6)
O4 0.0584(12) 0.0203(9) 0.0251(8) -0.0040(7) -0.0116(8) 0.0076(8)
N7 0.0153(8) 0.0179(9) 0.0243(9) -0.0031(7) -0.0050(7) -0.0015(7)
N8 0.0142(9) 0.0248(10) 0.0340(10) -0.0024(8) -0.0065(7) -0.0032(7)
N9 0.0159(9) 0.0269(10) 0.0382(11) -0.0030(8) -0.0065(8) -0.0034(8)
N10 0.0151(8) 0.0225(9) 0.0310(10) -0.0023(8) -0.0049(7) -0.0045(7)
N11 0.0155(8) 0.0176(9) 0.0236(9) -0.0042(7) -0.0039(7) -0.0023(7)
N12 0.0163(8) 0.0191(9) 0.0207(8) -0.0044(7) -0.0032(7) -0.0048(7)
N13 0.0215(9) 0.0192(9) 0.0223(9) -0.0019(7) -0.0062(7) -0.0013(7)
N14 0.0372(11) 0.0258(10) 0.0223(9) -0.0007(8) -0.0117(8) -0.0028(9)
N15 0.0444(13) 0.0276(11) 0.0235(10) -0.0039(8) -0.0127(9) 0.0022(9)
N16 0.0425(12) 0.0249(10) 0.0197(9) -0.0039(8) -0.0100(8) 0.0007(9)
N17 0.0261(9) 0.0178(9) 0.0191(9) -0.0041(7) -0.0048(7) -0.0020(7)
N18 0.0192(9) 0.0163(8) 0.0190(8) -0.0029(7) -0.0040(7) -0.0035(7)
C31 0.0172(10) 0.0186(10) 0.0216(10) -0.0044(8) -0.0058(8) -0.0012(8)
C32 0.0135(9) 0.0193(10) 0.0233(10) -0.0066(8) -0.0018(8) -0.0028(8)
C33 0.0196(10) 0.0195(10) 0.0239(10) -0.0074(8) -0.0013(8) -0.0035(8)
C34 0.0205(11) 0.0255(12) 0.0358(12) -0.0084(10) -0.0010(9) -0.0087(9)
C35 0.0163(10) 0.0315(13) 0.0399(13) -0.0125(10) -0.0021(9) -0.0076(9)
C36 0.0167(10) 0.0274(12) 0.0279(11) -0.0118(9) -0.0015(8) -0.0032(9)
C37 0.0161(10) 0.0335(13) 0.0370(13) -0.0129(10) -0.0069(9) -0.0022(9)
C38 0.0191(11) 0.0300(12) 0.0305(12) -0.0078(10) -0.0081(9) 0.0045(9)
C39 0.0207(11) 0.0232(11) 0.0253(11) -0.0072(9) -0.0024(8) 0.0020(9)
C40 0.0149(10) 0.0223(11) 0.0267(11) -0.0068(9) -0.0023(8) 0.0002(8)
C41 0.0149(10) 0.0229(11) 0.0215(10) -0.0092(8) -0.0016(8) -0.0007(8)
C42 0.0249(11) 0.0194(10) 0.0207(10) -0.0029(8) -0.0059(8) -0.0030(8)
C43 0.0198(10) 0.0168(10) 0.0187(10) -0.0044(8) -0.0022(8) -0.0039(8)
C44 0.0204(10) 0.0190(10) 0.0234(10) -0.0036(8) -0.0013(8) -0.0078(8)
C45 0.0308(12) 0.0219(11) 0.0240(11) -0.0094(9) 0.0007(9) -0.0082(9)
C46 0.0394(14) 0.0268(12) 0.0205(11) -0.0076(9) -0.0064(9) -0.0107(10)
C47 0.0319(12) 0.0232(11) 0.0217(11) -0.0044(9) -0.0066(9) -0.0078(9)
C48 0.0490(15) 0.0252(12) 0.0215(11) -0.0008(9) -0.0150(10) -0.0094(11)
C49 0.0494(16) 0.0223(12) 0.0251(12) 0.0003(9) -0.0174(11) -0.0024(11)
C50 0.0341(13) 0.0207(11) 0.0256(11) -0.0039(9) -0.0079(9) -0.0022(10)
C51 0.0298(12) 0.0199(11) 0.0178(10) -0.0026(8) -0.0064(8) -0.0027(9)
C52 0.0244(11) 0.0180(10) 0.0194(10) -0.0034(8) -0.0046(8) -0.0047(8)
Co3 0.01708(17) 0.02484(19) 0.01613(17) -0.00347(13) -0.00251(13) 0.00010(14)
O5 0.026(4) 0.020(4) 0.026(4) -0.003(4) -0.005(2) 0.000(3)
O6 0.036(3) 0.017(3) 0.067(6) -0.012(4) -0.023(4) 0.006(2)
O7 0.023(3) 0.025(4) 0.014(2) -0.004(3) -0.0052(19) -0.003(3)
O8 0.038(3) 0.023(3) 0.041(3) -0.016(3) 0.013(3) -0.006(2)
N19 0.0205(9) 0.0212(9) 0.0171(8) -0.0033(7) -0.0028(7) 0.0013(7)
N20 0.0230(9) 0.0232(9) 0.0175(8) -0.0051(7) -0.0054(7) 0.0013(7)
N21 0.0276(10) 0.0218(9) 0.0224(9) -0.0071(7) -0.0067(7) 0.0008(8)
N22 0.0251(10) 0.0232(10) 0.0247(9) -0.0075(8) -0.0047(8) 0.0002(8)
N23 0.0197(9) 0.0212(9) 0.0294(10) -0.0009(8) -0.0027(8) 0.0003(7)
N24 0.0184(9) 0.0224(9) 0.0228(9) 0.0017(7) -0.0017(7) -0.0007(7)
N25 0.0178(8) 0.0204(9) 0.0200(8) -0.0079(7) -0.0025(7) -0.0004(7)
N26 0.0194(9) 0.0232(9) 0.0205(9) -0.0079(7) 0.0001(7) -0.0018(7)
N27 0.0220(9) 0.0220(9) 0.0245(9) -0.0079(7) 0.0015(7) -0.0017(7)
N28 0.0200(9) 0.0216(9) 0.0244(9) -0.0074(7) -0.0004(7) -0.0019(7)
N29 0.0190(9) 0.0257(10) 0.0240(9) -0.0116(8) -0.0049(7) 0.0003(7)
C1X 0.019(3) 0.025(4) 0.014(4) -0.003(3) -0.006(3) -0.005(4)
C53 0.0204(10) 0.0207(10) 0.0191(10) -0.0037(8) -0.0003(8) -0.0013(8)
C54 0.017(4) 0.020(4) 0.012(6) -0.001(3) 0.002(3) 0.002(3)
C55 0.018(4) 0.026(5) 0.019(4) -0.007(5) 0.001(3) -0.003(4)
C56 0.025(3) 0.019(4) 0.025(4) -0.007(4) -0.008(2) 0.002(4)
C57 0.027(4) 0.027(5) 0.028(4) -0.012(4) -0.008(3) 0.001(4)
C58 0.025(4) 0.017(4) 0.022(5) -0.007(3) -0.003(3) 0.004(3)
C59 0.026(4) 0.020(4) 0.032(5) -0.003(4) -0.003(3) 0.000(4)
C60 0.035(4) 0.018(5) 0.032(6) -0.006(3) -0.005(3) 0.004(3)
C61 0.033(4) 0.026(4) 0.045(7) -0.010(3) -0.003(4) -0.010(3)
C62 0.018(3) 0.019(3) 0.025(7) -0.004(3) -0.002(4) 0.004(2)
C63 0.020(4) 0.022(4) 0.021(6) -0.004(3) 0.000(3) -0.003(3)
C64 0.0155(10) 0.0218(11) 0.0224(10) -0.0081(8) -0.0050(8) 0.0003(8)
C65 0.017(3) 0.022(4) 0.010(4) -0.003(4) -0.005(3) 0.003(5)
C66 0.013(3) 0.024(5) 0.011(3) 0.002(3) -0.006(2) -0.002(4)
C67 0.020(3) 0.031(5) 0.015(3) -0.007(3) -0.0036(19) -0.008(4)
C68 0.022(3) 0.026(5) 0.012(3) 0.001(3) -0.004(2) 0.001(4)
C69 0.017(3) 0.029(4) 0.012(4) -0.006(4) -0.002(2) -0.006(4)
C70 0.020(3) 0.033(4) 0.017(3) -0.009(3) -0.002(2) -0.005(3)
C71 0.021(3) 0.026(5) 0.025(5) -0.013(4) 0.002(3) -0.004(4)
C72 0.031(3) 0.027(4) 0.031(5) -0.008(3) 0.001(3) -0.012(3)
C73 0.021(3) 0.027(4) 0.014(5) -0.008(4) -0.002(3) -0.002(4)
N30A 0.0172(9) 0.0299(10) 0.0187(9) -0.0092(7) -0.0050(7) 0.0008(7)
O7A 0.019(3) 0.024(4) 0.023(3) -0.006(2) -0.001(2) -0.004(4)
O8A 0.036(2) 0.015(3) 0.039(3) -0.007(2) 0.006(3) 0.0007(18)
C1Y 0.016(3) 0.018(4) 0.012(4) -0.004(4) -0.001(3) -0.003(4)
C65A 0.018(3) 0.024(4) 0.013(4) 0.000(4) -0.007(3) 0.001(5)
C67A 0.017(3) 0.025(4) 0.017(3) 0.000(3) -0.005(2) -0.007(3)
C68A 0.021(3) 0.029(5) 0.014(4) -0.004(4) -0.003(2) 0.000(4)
C69A 0.018(3) 0.026(4) 0.016(3) -0.004(3) -0.003(2) -0.005(3)
C70A 0.019(3) 0.030(5) 0.021(4) -0.010(4) 0.006(3) -0.006(4)
C71A 0.024(3) 0.024(4) 0.024(4) -0.013(3) 0.003(3) -0.003(3)
C72A 0.015(2) 0.017(4) 0.024(4) -0.009(3) 0.003(3) -0.007(3)
C73A 0.018(3) 0.016(3) 0.013(4) -0.001(3) -0.005(3) -0.003(3)
C66A 0.022(4) 0.022(4) 0.022(4) -0.007(4) -0.007(2) 0.000(4)
O6A 0.046(4) 0.020(3) 0.079(8) -0.011(4) -0.031(6) -0.001(2)
C55A 0.019(4) 0.021(4) 0.025(5) -0.005(4) -0.001(3) 0.005(4)
C56A 0.021(3) 0.030(6) 0.029(4) -0.011(5) -0.005(2) 0.002(4)
C57A 0.018(3) 0.025(5) 0.020(4) -0.006(4) -0.002(2) 0.008(4)
C58A 0.016(3) 0.029(5) 0.019(4) -0.007(4) 0.003(2) 0.000(3)
C59A 0.024(4) 0.018(5) 0.030(6) 0.000(4) -0.004(3) 0.005(4)
C60A 0.022(3) 0.014(4) 0.036(6) 0.000(3) -0.001(4) 0.004(3)
C61A 0.023(3) 0.015(4) 0.045(7) -0.002(3) -0.008(4) -0.002(3)
C62A 0.024(4) 0.024(4) 0.028(7) -0.002(3) -0.005(4) -0.002(3)
C63A 0.015(3) 0.021(4) 0.025(7) 0.000(3) -0.003(3) 0.001(3)
O5A 0.019(3) 0.023(5) 0.022(4) -0.007(5) -0.005(2) 0.003(4)
C54A 0.018(4) 0.027(4) 0.018(7) -0.006(3) -0.001(4) -0.001(3)

loop_
_atom_type_symbol
_atom_type_description
_atom_type_scat_dispersion_real
_atom_type_scat_dispersion_imag
_atom_type_scat_source
C C 0.0181 0.0091 'International Tables Vol C Tables 4.2.6.8 and 6.1.1.4'
H H 0.0000 0.0000 'International Tables Vol C Tables 4.2.6.8 and 6.1.1.4'
Co Co -2.3653 3.6143 'International Tables Vol C Tables 4.2.6.8 and 6.1.1.4'
N N 0.0311 0.0180 'International Tables Vol C Tables 4.2.6.8 and 6.1.1.4'
O O 0.0492 0.0322 'International Tables Vol C Tables 4.2.6.8 and 6.1.1.4'

loop_
_geom_angle_atom_site_label_1
_geom_angle_atom_site_label_2
_geom_angle_atom_site_label_3
_geom_angle
_geom_angle_site_symmetry_1
_geom_angle_site_symmetry_3
_geom_angle_publ_flag
N1 Co1 N4 93.52(8) . . ?
N1 Co1 N6 90.88(8) . . ?
N2 Co1 N1 80.76(8) . . ?
N2 Co1 N3 80.93(8) . . ?
N2 Co1 N4 105.35(8) . . ?
N2 Co1 N5 175.44(8) . . ?
N2 Co1 N6 96.06(8) . . ?
N3 Co1 N1 161.53(8) . . ?
N3 Co1 N4 88.96(7) . . ?
N3 Co1 N6 93.47(8) . . ?
N5 Co1 N1 97.62(8) . . ?
N5 Co1 N3 100.82(8) . . ?
N5 Co1 N4 78.96(8) . . ?
N5 Co1 N6 79.67(8) . . ?
N6 Co1 N4 158.57(8) . . ?
C1 N1 Co1 128.33(17) . . ?
C1 N1 C5 118.0(2) . . ?
C5 N1 Co1 113.62(16) . . ?
C6 N2 Co1 119.15(16) . . ?
C10 N2 Co1 119.26(16) . . ?
C10 N2 C6 121.0(2) . . ?
C11 N3 Co1 113.27(15) . . ?
C15 N3 Co1 127.83(16) . . ?
C15 N3 C11 118.7(2) . . ?
C16 N4 Co1 128.64(17) . . ?
C16 N4 C20 118.6(2) . . ?
C20 N4 Co1 112.68(15) . . ?
C21 N5 Co1 120.12(15) . . ?
C21 N5 C25 120.8(2) . . ?
C25 N5 Co1 118.95(15) . . ?
C26 N6 Co1 112.72(15) . . ?
C30 N6 Co1 129.18(17) . . ?
C30 N6 C26 118.1(2) . . ?
N1 C1 H1 118.6 . . ?
N1 C1 C2 122.8(2) . . ?
C2 C1 H1 118.6 . . ?
C1 C2 H2 120.4 . . ?
C3 C2 C1 119.1(2) . . ?
C3 C2 H2 120.4 . . ?
C2 C3 H3 120.5 . . ?
C2 C3 C4 119.0(2) . . ?
C4 C3 H3 120.5 . . ?
C3 C4 H4 120.6 . . ?
C5 C4 C3 118.7(2) . . ?
C5 C4 H4 120.6 . . ?
N1 C5 C4 122.3(2) . . ?
N1 C5 C6 113.5(2) . . ?
C4 C5 C6 124.2(2) . . ?
N2 C6 C5 112.2(2) . . ?
N2 C6 C7 120.5(2) . . ?
C7 C6 C5 127.2(2) . . ?
C6 C7 H7 120.8 . . ?
C8 C7 C6 118.5(2) . . ?
C8 C7 H7 120.8 . . ?
C7 C8 H8B 119.5 . . ?
C7 C8 C9 120.9(2) . . ?
C9 C8 H8B 119.5 . . ?
C8 C9 H9 120.8 . . ?
C8 C9 C10 118.3(2) . . ?
C10 C9 H9 120.8 . . ?
N2 C10 C9 120.7(2) . . ?
N2 C10 C11 112.11(19) . . ?
C9 C10 C11 127.1(2) . . ?
N3 C11 C10 113.9(2) . . ?
N3 C11 C12 121.9(2) . . ?
C12 C11 C10 124.1(2) . . ?
C11 C12 H12 120.7 . . ?
C11 C12 C13 118.6(2) . . ?
C13 C12 H12 120.7 . . ?
C12 C13 H13 120.3 . . ?
C14 C13 C12 119.4(2) . . ?
C14 C13 H13 120.3 . . ?
C13 C14 H14 120.4 . . ?
C13 C14 C15 119.2(2) . . ?
C15 C14 H14 120.4 . . ?
N3 C15 C14 122.2(2) . . ?
N3 C15 H15 118.9 . . ?
C14 C15 H15 118.9 . . ?
N4 C16 H16 119.0 . . ?
N4 C16 C17 122.1(2) . . ?
C17 C16 H16 119.0 . . ?
C16 C17 H17 120.2 . . ?
C16 C17 C18 119.5(2) . . ?
C18 C17 H17 120.2 . . ?
C17 C18 H18 120.6 . . ?
C17 C18 C19 118.8(2) . . ?
C19 C18 H18 120.6 . . ?
C18 C19 H19 120.6 . . ?
C20 C19 C18 118.8(2) . . ?
C20 C19 H19 120.6 . . ?
N4 C20 C19 122.2(2) . . ?
N4 C20 C21 114.3(2) . . ?
C19 C20 C21 123.5(2) . . ?
N5 C21 C20 113.80(19) . . ?
N5 C21 C22 121.0(2) . . ?
C22 C21 C20 125.2(2) . . ?
C21 C22 H22 120.7 . . ?
C21 C22 C23 118.6(2) . . ?
C23 C22 H22 120.7 . . ?
C22 C23 H23 119.9 . . ?
C24 C23 C22 120.1(2) . . ?
C24 C23 H23 119.9 . . ?
C23 C24 H24 120.5 . . ?
C23 C24 C25 119.1(2) . . ?
C25 C24 H24 120.5 . . ?
N5 C25 C24 120.3(2) . . ?
N5 C25 C26 114.4(2) . . ?
C24 C25 C26 125.3(2) . . ?
N6 C26 C25 114.0(2) . . ?
N6 C26 C27 122.2(2) . . ?
C27 C26 C25 123.8(2) . . ?
C26 C27 H27 120.6 . . ?
C28 C27 C26 118.9(2) . . ?
C28 C27 H27 120.6 . . ?
C27 C28 H28 120.2 . . ?
C27 C28 C29 119.5(2) . . ?
C29 C28 H28 120.2 . . ?
C28 C29 H29 120.8 . . ?
C28 C29 C30 118.5(2) . . ?
C30 C29 H29 120.8 . . ?
N6 C30 C29 122.8(2) . . ?
N6 C30 H30 118.6 . . ?
C29 C30 H30 118.6 . . ?
O1 Co2 O3 89.94(7) . . ?
N7 Co2 O1 165.80(7) . . ?
N7 Co2 O3 90.76(7) . . ?
N7 Co2 N12 80.92(8) . . ?
N7 Co2 N13 91.75(8) . . ?
N7 Co2 N18 98.58(8) . . ?
N12 Co2 O1 84.98(7) . . ?
N12 Co2 O3 99.63(7) . . ?
N12 Co2 N13 94.87(8) . . ?
N13 Co2 O1 91.12(8) . . ?
N13 Co2 O3 165.49(7) . . ?
N18 Co2 O1 95.61(7) . . ?
N18 Co2 O3 84.94(7) . . ?
N18 Co2 N12 175.39(8) . . ?
N18 Co2 N13 80.55(8) . . ?
C33 O1 Co2 109.64(14) . . ?
C39 O2 H2A 109.5 . . ?
C44 O3 Co2 110.06(13) . . ?
C50 O4 H4A 109.5 . . ?
N8 N7 Co2 142.05(15) . . ?
N8 N7 C31 106.72(18) . . ?
C31 N7 Co2 111.23(14) . . ?
N9 N8 N7 107.22(18) . . ?
N8 N9 N10 111.08(18) . . ?
C31 N10 N9 103.74(18) . . ?
N12 N11 C31 107.05(17) . . ?
N11 N12 Co2 120.59(14) . . ?
N11 N12 C32 125.09(18) . . ?
C32 N12 Co2 113.75(14) . . ?
N14 N13 Co2 141.88(16) . . ?
N14 N13 C42 106.50(18) . . ?
C42 N13 Co2 111.56(15) . . ?
N15 N14 N13 107.41(18) . . ?
N14 N15 N16 110.95(19) . . ?
C42 N16 N15 103.48(19) . . ?
N18 N17 C42 107.31(18) . . ?
N17 N18 Co2 120.65(14) . . ?
N17 N18 C43 125.22(18) . . ?
C43 N18 Co2 114.13(14) . . ?
N7 C31 N11 120.16(19) . . ?
N10 C31 N7 111.24(19) . . ?
N10 C31 N11 128.6(2) . . ?
N12 C32 C33 109.80(19) . . ?
N12 C32 C41 127.7(2) . . ?
C33 C32 C41 122.12(19) . . ?
O1 C33 C32 120.88(19) . . ?
O1 C33 C34 119.8(2) . . ?
C34 C33 C32 119.3(2) . . ?
C33 C34 H34 120.4 . . ?
C35 C34 C33 119.2(2) . . ?
C35 C34 H34 120.4 . . ?
C34 C35 H35 118.6 . . ?
C34 C35 C36 122.8(2) . . ?
C36 C35 H35 118.6 . . ?
C35 C36 C41 120.5(2) . . ?
C37 C36 C35 120.8(2) . . ?
C37 C36 C41 118.7(2) . . ?
C36 C37 H37 119.3 . . ?
C38 C37 C36 121.5(2) . . ?
C38 C37 H37 119.3 . . ?
C37 C38 H38 120.3 . . ?
C37 C38 C39 119.4(2) . . ?
C39 C38 H38 120.3 . . ?
O2 C39 C38 122.2(2) . . ?
O2 C39 C40 117.1(2) . . ?
C40 C39 C38 120.8(2) . . ?
C39 C40 H40 120.0 . . ?
C41 C40 C39 120.0(2) . . ?
C41 C40 H40 120.0 . . ?
C36 C41 C32 115.8(2) . . ?
C40 C41 C32 124.8(2) . . ?
C40 C41 C36 119.4(2) . . ?
N13 C42 N17 119.9(2) . . ?
N16 C42 N13 111.7(2) . . ?
N16 C42 N17 128.5(2) . . ?
N18 C43 C44 110.52(18) . . ?
N18 C43 C52 127.10(19) . . ?
C44 C43 C52 122.37(19) . . ?
O3 C44 C43 120.33(19) . . ?
O3 C44 C45 120.8(2) . . ?
C45 C44 C43 118.8(2) . . ?
C44 C45 H45 120.3 . . ?
C46 C45 C44 119.3(2) . . ?
C46 C45 H45 120.3 . . ?
C45 C46 H46 118.4 . . ?
C45 C46 C47 123.2(2) . . ?
C47 C46 H46 118.4 . . ?
C48 C47 C46 121.6(2) . . ?
C48 C47 C52 118.7(2) . . ?
C52 C47 C46 119.7(2) . . ?
C47 C48 H48 119.2 . . ?
C49 C48 C47 121.5(2) . . ?
C49 C48 H48 119.2 . . ?
C48 C49 H49 120.2 . . ?
C48 C49 C50 119.6(2) . . ?
C50 C49 H49 120.2 . . ?
O4 C50 C49 122.5(2) . . ?
O4 C50 C51 117.1(2) . . ?
C51 C50 C49 120.4(2) . . ?
C50 C51 H51 119.8 . . ?
C50 C51 C52 120.5(2) . . ?
C52 C51 H51 119.8 . . ?
C47 C52 C43 116.5(2) . . ?
C51 C52 C43 124.23(19) . . ?
C51 C52 C47 119.3(2) . . ?
O5 Co3 O7 91.0(14) . . ?
N19 Co3 O5 170.1(4) . . ?
N19 Co3 O7 89.5(7) . . ?
N19 Co3 N24 80.87(8) . . ?
N19 Co3 N25 90.32(8) . . ?
N19 Co3 N30A 96.89(8) . . ?
N19 Co3 O7A 94.3(7) . . ?
N19 Co3 O5A 162.9(4) . . ?
N24 Co3 O5 89.3(4) . . ?
N24 Co3 O7 90.8(3) . . ?
N24 Co3 N30A 177.75(8) . . ?
N24 Co3 O7A 99.4(4) . . ?
N24 Co3 O5A 82.0(4) . . ?
N25 Co3 O5 90.9(11) . . ?
N25 Co3 O7 170.2(4) . . ?
N25 Co3 N24 98.84(8) . . ?
N25 Co3 N30A 81.28(8) . . ?
N25 Co3 O7A 161.7(4) . . ?
N25 Co3 O5A 93.5(11) . . ?
N30A Co3 O5 93.0(4) . . ?
N30A Co3 O7 89.0(3) . . ?
N30A Co3 O7A 80.6(4) . . ?
N30A Co3 O5A 100.2(4) . . ?
O5A Co3 O7A 87.3(13) . . ?
C55 O5 Co3 107.1(9) . . ?
C61 O6 H6 109.5 . . ?
C66 O7 Co3 107.8(7) . . ?
C72 O8 H8 109.5 . . ?
N20 N19 Co3 141.38(16) . . ?
C53 N19 Co3 111.58(15) . . ?
C53 N19 N20 107.02(18) . . ?
N21 N20 N19 106.92(18) . . ?
N20 N21 N22 110.94(18) . . ?
C53 N22 N21 104.10(18) . . ?
N24 N23 C53 107.01(19) . . ?
N23 N24 Co3 120.67(15) . . ?
N23 N24 C54 130.7(6) . . ?
N23 N24 C54A 120.8(6) . . ?
C54 N24 Co3 108.4(5) . . ?
C54A N24 Co3 118.6(6) . . ?
N26 N25 Co3 141.62(15) . . ?
C64 N25 Co3 110.72(14) . . ?
C64 N25 N26 107.40(18) . . ?
N27 N26 N25 107.11(17) . . ?
N26 N27 N28 110.35(17) . . ?
C64 N28 N27 104.71(18) . . ?
N30A N29 C64 106.73(18) . . ?
C69 C1X C65 117.3(8) . . ?
C73 C1X C65 123.7(8) . . ?
C73 C1X C69 119.0(8) . . ?
N19 C53 N23 119.8(2) . . ?
N22 C53 N19 111.01(19) . . ?
N22 C53 N23 129.2(2) . . ?
N24 C54 C55 114.0(8) . . ?
N24 C54 C63 124.1(9) . . ?
C55 C54 C63 121.8(9) . . ?
O5 C55 C54 121.1(9) . . ?
O5 C55 C56 119.8(10) . . ?
C54 C55 C56 119.1(9) . . ?
C55 C56 H56 120.3 . . ?
C57 C56 C55 119.4(10) . . ?
C57 C56 H56 120.3 . . ?
C56 C57 H57 118.4 . . ?
C56 C57 C58 123.2(10) . . ?
C58 C57 H57 118.4 . . ?
C57 C58 C63 120.1(8) . . ?
C59 C58 C57 121.9(9) . . ?
C59 C58 C63 117.9(9) . . ?
C58 C59 H59 119.1 . . ?
C60 C59 C58 121.8(9) . . ?
C60 C59 H59 119.1 . . ?
C59 C60 H60 120.2 . . ?
C59 C60 C61 119.6(10) . . ?
C61 C60 H60 120.2 . . ?
O6 C61 C60 122.8(10) . . ?
O6 C61 C62 116.5(10) . . ?
C62 C61 C60 120.6(10) . . ?
C61 C62 H62 120.1 . . ?
C61 C62 C63 119.9(9) . . ?
C63 C62 H62 120.1 . . ?
C58 C63 C54 116.1(8) . . ?
C62 C63 C54 123.6(9) . . ?
C62 C63 C58 120.2(8) . . ?
N25 C64 N29 120.9(2) . . ?
N28 C64 N25 110.43(19) . . ?
N28 C64 N29 128.6(2) . . ?
C66 C65 C1X 120.7(8) . . ?
N30A C65 C1X 124.5(8) . . ?
N30A C65 C66 114.4(8) . . ?
O7 C66 C65 120.6(8) . . ?
O7 C66 C67 119.4(8) . . ?
C65 C66 C67 120.0(8) . . ?
C66 C67 H67 121.0 . . ?
C68 C67 C66 118.0(8) . . ?
C68 C67 H67 121.0 . . ?
C67 C68 H68 118.2 . . ?
C67 C68 C69 123.6(8) . . ?
C69 C68 H68 118.2 . . ?
C68 C69 C1X 120.1(7) . . ?
C70 C69 C1X 118.8(8) . . ?
C70 C69 C68 121.1(7) . . ?
C69 C70 H70 119.0 . . ?
C71 C70 C69 121.9(7) . . ?
C71 C70 H70 119.0 . . ?
C70 C71 H71 120.6 . . ?
C70 C71 C72 118.9(7) . . ?
C72 C71 H71 120.6 . . ?
O8 C72 C71 121.1(8) . . ?
O8 C72 C73 117.2(8) . . ?
C71 C72 C73 121.6(8) . . ?
C1X C73 C72 119.7(8) . . ?
C1X C73 H73 120.2 . . ?
C72 C73 H73 120.2 . . ?
N29 N30A Co3 120.22(14) . . ?
N29 N30A C65 131.7(5) . . ?
N29 N30A C65A 119.3(5) . . ?
C65 N30A Co3 108.1(4) . . ?
C65A N30A Co3 120.4(5) . . ?
C66A O7A Co3 112.4(8) . . ?
C72A O8A H8A 109.5 . . ?
C69A C1Y C65A 116.0(8) . . ?
C73A C1Y C65A 124.8(8) . . ?
C73A C1Y C69A 119.0(7) . . ?
N30A C65A C1Y 132.7(9) . . ?
N30A C65A C66A 104.5(7) . . ?
C66A C65A C1Y 122.6(8) . . ?
C68A C67A H67A 121.2 . . ?
C68A C67A C66A 117.6(8) . . ?
C66A C67A H67A 121.2 . . ?
C67A C68A H68A 118.1 . . ?
C67A C68A C69A 123.8(8) . . ?
C69A C68A H68A 118.1 . . ?
C1Y C69A C68A 120.7(7) . . ?
C70A C69A C1Y 118.9(7) . . ?
C70A C69A C68A 120.4(7) . . ?
C69A C70A H70A 119.0 . . ?
C71A C70A C69A 122.1(7) . . ?
C71A C70A H70A 119.0 . . ?
C70A C71A H71A 120.8 . . ?
C70A C71A C72A 118.5(7) . . ?
C72A C71A H71A 120.8 . . ?
O8A C72A C71A 121.7(7) . . ?
O8A C72A C73A 116.2(7) . . ?
C71A C72A C73A 122.0(8) . . ?
C1Y C73A C72A 119.5(7) . . ?
C1Y C73A H73A 120.3 . . ?
C72A C73A H73A 120.3 . . ?
O7A C66A C65A 121.8(9) . . ?
O7A C66A C67A 118.9(9) . . ?
C65A C66A C67A 119.3(8) . . ?
C61A O6A H6A 109.5 . . ?
C56A C55A C54A 118.2(9) . . ?
O5A C55A C56A 120.6(10) . . ?
O5A C55A C54A 121.2(9) . . ?
C55A C56A H56A 120.0 . . ?
C57A C56A C55A 120.1(10) . . ?
C57A C56A H56A 120.0 . . ?
C56A C57A H57A 118.4 . . ?
C56A C57A C58A 123.2(9) . . ?
C58A C57A H57A 118.4 . . ?
C57A C58A C63A 119.5(8) . . ?
C59A C58A C57A 121.1(8) . . ?
C59A C58A C63A 119.4(9) . . ?
C58A C59A H59A 119.3 . . ?
C60A C59A C58A 121.4(9) . . ?
C60A C59A H59A 119.3 . . ?
C59A C60A H60A 120.4 . . ?
C59A C60A C61A 119.2(9) . . ?
C61A C60A H60A 120.4 . . ?
O6A C61A C60A 122.1(9) . . ?
O6A C61A C62A 116.3(9) . . ?
C62A C61A C60A 121.4(10) . . ?
C61A C62A H62A 120.0 . . ?
C61A C62A C63A 119.9(10) . . ?
C63A C62A H62A 120.0 . . ?
C58A C63A C54A 116.1(9) . . ?
C62A C63A C58A 118.6(8) . . ?
C62A C63A C54A 125.2(9) . . ?
C55A O5A Co3 112.0(9) . . ?
N24 C54A C55A 105.6(8) . . ?
N24 C54A C63A 130.8(10) . . ?
C55A C54A C63A 122.8(9) . . ?

loop_
_geom_bond_atom_site_label_1
_geom_bond_atom_site_label_2
_geom_bond_distance
_geom_bond_site_symmetry_2
_geom_bond_publ_flag
Co1 N1 2.022(2) . ?
Co1 N2 1.8819(19) . ?
Co1 N3 2.0198(19) . ?
Co1 N4 2.128(2) . ?
Co1 N5 1.9243(19) . ?
Co1 N6 2.112(2) . ?
N1 C1 1.337(3) . ?
N1 C5 1.356(3) . ?
N2 C6 1.354(3) . ?
N2 C10 1.351(3) . ?
N3 C11 1.356(3) . ?
N3 C15 1.336(3) . ?
N4 C16 1.340(3) . ?
N4 C20 1.354(3) . ?
N5 C21 1.350(3) . ?
N5 C25 1.351(3) . ?
N6 C26 1.355(3) . ?
N6 C30 1.341(3) . ?
C1 H1 0.9500 . ?
C1 C2 1.381(4) . ?
C2 H2 0.9500 . ?
C2 C3 1.378(4) . ?
C3 H3 0.9500 . ?
C3 C4 1.391(4) . ?
C4 H4 0.9500 . ?
C4 C5 1.383(3) . ?
C5 C6 1.478(3) . ?
C6 C7 1.387(3) . ?
C7 H7 0.9500 . ?
C7 C8 1.385(4) . ?
C8 H8B 0.9500 . ?
C8 C9 1.386(4) . ?
C9 H9 0.9500 . ?
C9 C10 1.389(3) . ?
C10 C11 1.470(3) . ?
C11 C12 1.386(3) . ?
C12 H12 0.9500 . ?
C12 C13 1.387(4) . ?
C13 H13 0.9500 . ?
C13 C14 1.376(4) . ?
C14 H14 0.9500 . ?
C14 C15 1.386(4) . ?
C15 H15 0.9500 . ?
C16 H16 0.9500 . ?
C16 C17 1.381(4) . ?
C17 H17 0.9500 . ?
C17 C18 1.382(4) . ?
C18 H18 0.9500 . ?
C18 C19 1.389(4) . ?
C19 H19 0.9500 . ?
C19 C20 1.382(3) . ?
C20 C21 1.477(3) . ?
C21 C22 1.385(3) . ?
C22 H22 0.9500 . ?
C22 C23 1.389(4) . ?
C23 H23 0.9500 . ?
C23 C24 1.383(4) . ?
C24 H24 0.9500 . ?
C24 C25 1.391(3) . ?
C25 C26 1.480(3) . ?
C26 C27 1.387(3) . ?
C27 H27 0.9500 . ?
C27 C28 1.379(4) . ?
C28 H28 0.9500 . ?
C28 C29 1.383(4) . ?
C29 H29 0.9500 . ?
C29 C30 1.388(4) . ?
C30 H30 0.9500 . ?
Co2 O1 1.8994(16) . ?
Co2 O3 1.9133(16) . ?
Co2 N7 1.8857(19) . ?
Co2 N12 1.8943(18) . ?
Co2 N13 1.8951(19) . ?
Co2 N18 1.8906(18) . ?
O1 C33 1.303(3) . ?
O2 H2A 0.8400 . ?
O2 C39 1.349(3) . ?
O3 C44 1.303(3) . ?
O4 H4A 0.8400 . ?
O4 C50 1.345(3) . ?
N7 N8 1.331(3) . ?
N7 C31 1.351(3) . ?
N8 N9 1.324(3) . ?
N9 N10 1.361(3) . ?
N10 C31 1.323(3) . ?
N11 N12 1.298(3) . ?
N11 C31 1.392(3) . ?
N12 C32 1.361(3) . ?
N13 N14 1.336(3) . ?
N13 C42 1.341(3) . ?
N14 N15 1.316(3) . ?
N15 N16 1.365(3) . ?
N16 C42 1.323(3) . ?
N17 N18 1.299(3) . ?
N17 C42 1.392(3) . ?
N18 C43 1.356(3) . ?
C32 C33 1.427(3) . ?
C32 C41 1.446(3) . ?
C33 C34 1.418(3) . ?
C34 H34 0.9500 . ?
C34 C35 1.363(4) . ?
C35 H35 0.9500 . ?
C35 C36 1.425(3) . ?
C36 C37 1.409(3) . ?
C36 C41 1.430(3) . ?
C37 H37 0.9500 . ?
C37 C38 1.371(4) . ?
C38 H38 0.9500 . ?
C38 C39 1.404(3) . ?
C39 C40 1.398(3) . ?
C40 H40 0.9500 . ?
C40 C41 1.395(3) . ?
C43 C44 1.431(3) . ?
C43 C52 1.438(3) . ?
C44 C45 1.418(3) . ?
C45 H45 0.9500 . ?
C45 C46 1.364(3) . ?
C46 H46 0.9500 . ?
C46 C47 1.429(3) . ?
C47 C48 1.400(3) . ?
C47 C52 1.427(3) . ?
C48 H48 0.9500 . ?
C48 C49 1.374(4) . ?
C49 H49 0.9500 . ?
C49 C50 1.407(3) . ?
C50 C51 1.383(3) . ?
C51 H51 0.9500 . ?
C51 C52 1.401(3) . ?
Co3 O5 1.899(10) . ?
Co3 O7 1.912(9) . ?
Co3 N19 1.8828(19) . ?
Co3 N24 1.886(2) . ?
Co3 N25 1.8863(19) . ?
Co3 N30A 1.892(2) . ?
Co3 O7A 1.906(9) . ?
Co3 O5A 1.905(9) . ?
O5 C55 1.302(10) . ?
O6 H6 0.8400 . ?
O6 C61 1.357(10) . ?
O7 C66 1.293(9) . ?
O8 H8 0.8400 . ?
O8 C72 1.374(8) . ?
N19 N20 1.343(3) . ?
N19 C53 1.339(3) . ?
N20 N21 1.318(3) . ?
N21 N22 1.362(3) . ?
N22 C53 1.325(3) . ?
N23 N24 1.295(3) . ?
N23 C53 1.398(3) . ?
N24 C54 1.378(9) . ?
N24 C54A 1.371(9) . ?
N25 N26 1.341(2) . ?
N25 C64 1.336(3) . ?
N26 N27 1.315(3) . ?
N27 N28 1.364(3) . ?
N28 C64 1.323(3) . ?
N29 C64 1.398(3) . ?
N29 N30A 1.298(3) . ?
C1X C65 1.439(9) . ?
C1X C69 1.421(9) . ?
C1X C73 1.391(9) . ?
C54 C55 1.423(10) . ?
C54 C63 1.448(9) . ?
C55 C56 1.429(9) . ?
C56 H56 0.9500 . ?
C56 C57 1.348(10) . ?
C57 H57 0.9500 . ?
C57 C58 1.426(10) . ?
C58 C59 1.395(10) . ?
C58 C63 1.428(10) . ?
C59 H59 0.9500 . ?
C59 C60 1.376(10) . ?
C60 H60 0.9500 . ?
C60 C61 1.396(11) . ?
C61 C62 1.386(10) . ?
C62 H62 0.9500 . ?
C62 C63 1.392(10) . ?
C65 C66 1.430(10) . ?
C65 N30A 1.388(10) . ?
C66 C67 1.438(9) . ?
C67 H67 0.9500 . ?
C67 C68 1.363(9) . ?
C68 H68 0.9500 . ?
C68 C69 1.419(9) . ?
C69 C70 1.405(9) . ?
C70 H70 0.9500 . ?
C70 C71 1.363(9) . ?
C71 H71 0.9500 . ?
C71 C72 1.383(10) . ?
C72 C73 1.399(9) . ?
C73 H73 0.9500 . ?
N30A C65A 1.351(11) . ?
O7A C66A 1.296(9) . ?
O8A H8A 0.8400 . ?
O8A C72A 1.375(8) . ?
C1Y C65A 1.442(9) . ?
C1Y C69A 1.418(9) . ?
C1Y C73A 1.393(8) . ?
C65A C66A 1.422(10) . ?
C67A H67A 0.9500 . ?
C67A C68A 1.369(9) . ?
C67A C66A 1.447(9) . ?
C68A H68A 0.9500 . ?
C68A C69A 1.421(9) . ?
C69A C70A 1.406(9) . ?
C70A H70A 0.9500 . ?
C70A C71A 1.360(9) . ?
C71A H71A 0.9500 . ?
C71A C72A 1.383(9) . ?
C72A C73A 1.397(9) . ?
C73A H73A 0.9500 . ?
O6A H6A 0.8400 . ?
O6A C61A 1.358(10) . ?
C55A C56A 1.425(10) . ?
C55A O5A 1.301(10) . ?
C55A C54A 1.429(10) . ?
C56A H56A 0.9500 . ?
C56A C57A 1.348(10) . ?
C57A H57A 0.9500 . ?
C57A C58A 1.432(10) . ?
C58A C59A 1.394(10) . ?
C58A C63A 1.436(9) . ?
C59A H59A 0.9500 . ?
C59A C60A 1.370(10) . ?
C60A H60A 0.9500 . ?
C60A C61A 1.401(10) . ?
C61A C62A 1.384(10) . ?
C62A H62A 0.9500 . ?
C62A C63A 1.399(10) . ?
C63A C54A 1.438(10) . ?

loop_
_geom_torsion_atom_site_label_1
_geom_torsion_atom_site_label_2
_geom_torsion_atom_site_label_3
_geom_torsion_atom_site_label_4
_geom_torsion
_geom_torsion_site_symmetry_1
_geom_torsion_site_symmetry_2
_geom_torsion_site_symmetry_3
_geom_torsion_site_symmetry_4
_geom_torsion_publ_flag
Co1 N1 C1 C2 176.11(19) . . . . ?
Co1 N1 C5 C4 -175.55(19) . . . . ?
Co1 N1 C5 C6 4.5(2) . . . . ?
Co1 N2 C6 C5 -7.9(3) . . . . ?
Co1 N2 C6 C7 171.44(18) . . . . ?
Co1 N2 C10 C9 -171.08(18) . . . . ?
Co1 N2 C10 C11 6.5(3) . . . . ?
Co1 N3 C11 C10 5.8(3) . . . . ?
Co1 N3 C11 C12 -174.2(2) . . . . ?
Co1 N3 C15 C14 173.81(19) . . . . ?
Co1 N4 C16 C17 176.15(17) . . . . ?
Co1 N4 C20 C19 -175.76(17) . . . . ?
Co1 N4 C20 C21 4.1(2) . . . . ?
Co1 N5 C21 C20 3.0(2) . . . . ?
Co1 N5 C21 C22 -175.59(16) . . . . ?
Co1 N5 C25 C24 175.11(16) . . . . ?
Co1 N5 C25 C26 -5.3(2) . . . . ?
Co1 N6 C26 C25 1.7(2) . . . . ?
Co1 N6 C26 C27 -178.48(17) . . . . ?
Co1 N6 C30 C29 177.73(18) . . . . ?
N1 Co1 N2 C6 8.20(17) . . . . ?
N1 Co1 N2 C10 179.76(18) . . . . ?
N1 C1 C2 C3 -0.1(4) . . . . ?
N1 C5 C6 N2 1.7(3) . . . . ?
N1 C5 C6 C7 -177.6(2) . . . . ?
N2 C6 C7 C8 -0.7(4) . . . . ?
N2 C10 C11 N3 -7.8(3) . . . . ?
N2 C10 C11 C12 172.2(2) . . . . ?
N3 Co1 N2 C6 -174.26(18) . . . . ?
N3 Co1 N2 C10 -2.71(17) . . . . ?
N3 C11 C12 C13 -0.9(4) . . . . ?
N4 Co1 N2 C6 99.34(17) . . . . ?
N4 Co1 N2 C10 -89.10(18) . . . . ?
N4 C16 C17 C18 -1.4(4) . . . . ?
N4 C20 C21 N5 -4.7(3) . . . . ?
N4 C20 C21 C22 173.9(2) . . . . ?
N5 C21 C22 C23 0.5(3) . . . . ?
N5 C25 C26 N6 2.0(3) . . . . ?
N5 C25 C26 C27 -177.8(2) . . . . ?
N6 Co1 N2 C6 -81.71(17) . . . . ?
N6 Co1 N2 C10 89.85(18) . . . . ?
N6 C26 C27 C28 0.5(3) . . . . ?
C1 N1 C5 C4 3.1(3) . . . . ?
C1 N1 C5 C6 -176.9(2) . . . . ?
C1 C2 C3 C4 1.6(4) . . . . ?
C2 C3 C4 C5 -0.9(4) . . . . ?
C3 C4 C5 N1 -1.5(4) . . . . ?
C3 C4 C5 C6 178.4(2) . . . . ?
C4 C5 C6 N2 -178.3(2) . . . . ?
C4 C5 C6 C7 2.5(4) . . . . ?
C5 N1 C1 C2 -2.3(4) . . . . ?
C5 C6 C7 C8 178.5(2) . . . . ?
C6 N2 C10 C9 0.3(3) . . . . ?
C6 N2 C10 C11 177.8(2) . . . . ?
C6 C7 C8 C9 1.1(4) . . . . ?
C7 C8 C9 C10 -0.7(4) . . . . ?
C8 C9 C10 N2 0.0(4) . . . . ?
C8 C9 C10 C11 -177.1(2) . . . . ?
C9 C10 C11 N3 169.5(2) . . . . ?
C9 C10 C11 C12 -10.5(4) . . . . ?
C10 N2 C6 C5 -179.3(2) . . . . ?
C10 N2 C6 C7 0.0(3) . . . . ?
C10 C11 C12 C13 179.1(2) . . . . ?
C11 N3 C15 C14 -0.9(4) . . . . ?
C11 C12 C13 C14 0.2(4) . . . . ?
C12 C13 C14 C15 0.2(4) . . . . ?
C13 C14 C15 N3 0.2(4) . . . . ?
C15 N3 C11 C10 -178.8(2) . . . . ?
C15 N3 C11 C12 1.2(4) . . . . ?
C16 N4 C20 C19 0.7(3) . . . . ?
C16 N4 C20 C21 -179.44(19) . . . . ?
C16 C17 C18 C19 1.5(4) . . . . ?
C17 C18 C19 C20 -0.5(3) . . . . ?
C18 C19 C20 N4 -0.6(3) . . . . ?
C18 C19 C20 C21 179.5(2) . . . . ?
C19 C20 C21 N5 175.2(2) . . . . ?
C19 C20 C21 C22 -6.3(3) . . . . ?
C20 N4 C16 C17 0.3(3) . . . . ?
C20 C21 C22 C23 -177.9(2) . . . . ?
C21 N5 C25 C24 -1.0(3) . . . . ?
C21 N5 C25 C26 178.58(18) . . . . ?
C21 C22 C23 C24 -1.0(3) . . . . ?
C22 C23 C24 C25 0.5(3) . . . . ?
C23 C24 C25 N5 0.5(3) . . . . ?
C23 C24 C25 C26 -179.0(2) . . . . ?
C24 C25 C26 N6 -178.4(2) . . . . ?
C24 C25 C26 C27 1.8(4) . . . . ?
C25 N5 C21 C20 179.09(18) . . . . ?
C25 N5 C21 C22 0.5(3) . . . . ?
C25 C26 C27 C28 -179.7(2) . . . . ?
C26 N6 C30 C29 -0.8(3) . . . . ?
C26 C27 C28 C29 -0.8(4) . . . . ?
C27 C28 C29 C30 0.3(4) . . . . ?
C28 C29 C30 N6 0.5(4) . . . . ?
C30 N6 C26 C25 -179.49(19) . . . . ?
C30 N6 C26 C27 0.3(3) . . . . ?
Co2 O1 C33 C32 -8.7(2) . . . . ?
Co2 O1 C33 C34 168.99(17) . . . . ?
Co2 O3 C44 C43 -0.1(2) . . . . ?
Co2 O3 C44 C45 179.75(17) . . . . ?
Co2 N7 N8 N9 179.59(19) . . . . ?
Co2 N7 C31 N10 -179.68(15) . . . . ?
Co2 N7 C31 N11 -0.5(2) . . . . ?
Co2 N12 C32 C33 4.9(2) . . . . ?
Co2 N12 C32 C41 -167.91(17) . . . . ?
Co2 N13 N14 N15 177.0(2) . . . . ?
Co2 N13 C42 N16 -177.97(17) . . . . ?
Co2 N13 C42 N17 2.4(3) . . . . ?
Co2 N18 C43 C44 -1.3(2) . . . . ?
Co2 N18 C43 C52 179.41(18) . . . . ?
O1 Co2 N7 N8 172.6(3) . . . . ?
O1 Co2 N7 C31 -7.7(4) . . . . ?
O1 Co2 N12 N11 -179.56(16) . . . . ?
O1 Co2 N12 C32 -7.74(15) . . . . ?
O1 Co2 N13 N14 85.7(3) . . . . ?
O1 Co2 N13 C42 -97.47(16) . . . . ?
O1 Co2 N18 N17 91.74(17) . . . . ?
O1 Co2 N18 C43 -88.34(15) . . . . ?
O1 C33 C34 C35 -173.2(2) . . . . ?
O2 C39 C40 C41 -179.4(2) . . . . ?
O3 Co2 O1 C33 108.39(14) . . . . ?
O3 Co2 N7 N8 79.8(3) . . . . ?
O3 Co2 N7 C31 -100.41(15) . . . . ?
O3 Co2 N12 N11 91.36(16) . . . . ?
O3 Co2 N12 C32 -96.82(15) . . . . ?
O3 Co2 N13 N14 179.7(3) . . . . ?
O3 Co2 N13 C42 -3.4(4) . . . . ?
O3 Co2 N18 N17 -178.83(17) . . . . ?
O3 Co2 N18 C43 1.10(15) . . . . ?
O3 C44 C45 C46 178.9(2) . . . . ?
O4 C50 C51 C52 180.0(2) . . . . ?
N7 Co2 O1 C33 15.6(4) . . . . ?
N7 Co2 N12 N11 2.14(16) . . . . ?
N7 Co2 N12 C32 173.96(16) . . . . ?
N7 Co2 N13 N14 -80.4(3) . . . . ?
N7 Co2 N13 C42 96.44(16) . . . . ?
N7 Co2 N18 N17 -88.82(17) . . . . ?
N7 Co2 N18 C43 91.10(16) . . . . ?
N7 N8 N9 N10 0.1(3) . . . . ?
N8 N7 C31 N10 0.2(2) . . . . ?
N8 N7 C31 N11 179.35(19) . . . . ?
N8 N9 N10 C31 0.0(3) . . . . ?
N9 N10 C31 N7 -0.1(2) . . . . ?
N9 N10 C31 N11 -179.2(2) . . . . ?
N11 N12 C32 C33 176.31(19) . . . . ?
N11 N12 C32 C41 3.5(3) . . . . ?
N12 Co2 O1 C33 8.71(14) . . . . ?
N12 Co2 N7 N8 179.5(3) . . . . ?
N12 Co2 N7 C31 -0.77(15) . . . . ?
N12 Co2 N13 N14 0.6(3) . . . . ?
N12 Co2 N13 C42 177.47(16) . . . . ?
N12 N11 C31 N7 2.0(3) . . . . ?
N12 N11 C31 N10 -179.0(2) . . . . ?
N12 C32 C33 O1 2.7(3) . . . . ?
N12 C32 C33 C34 -175.0(2) . . . . ?
N12 C32 C41 C36 169.1(2) . . . . ?
N12 C32 C41 C40 -9.1(4) . . . . ?
N13 Co2 O1 C33 -86.08(15) . . . . ?
N13 Co2 N7 N8 -85.9(3) . . . . ?
N13 Co2 N7 C31 93.88(15) . . . . ?
N13 Co2 N12 N11 -88.85(16) . . . . ?
N13 Co2 N12 C32 82.96(15) . . . . ?
N13 Co2 N18 N17 1.53(16) . . . . ?
N13 Co2 N18 C43 -178.55(16) . . . . ?
N13 N14 N15 N16 -0.1(3) . . . . ?
N14 N13 C42 N16 0.0(3) . . . . ?
N14 N13 C42 N17 -179.6(2) . . . . ?
N14 N15 N16 C42 0.1(3) . . . . ?
N15 N16 C42 N13 -0.1(3) . . . . ?
N15 N16 C42 N17 179.5(2) . . . . ?
N17 N18 C43 C44 178.58(19) . . . . ?
N17 N18 C43 C52 -0.7(4) . . . . ?
N18 Co2 O1 C33 -166.70(14) . . . . ?
N18 Co2 N7 N8 -5.2(3) . . . . ?
N18 Co2 N7 C31 174.59(15) . . . . ?
N18 Co2 N13 N14 -178.8(3) . . . . ?
N18 Co2 N13 C42 -1.98(16) . . . . ?
N18 N17 C42 N13 -1.2(3) . . . . ?
N18 N17 C42 N16 179.2(2) . . . . ?
N18 C43 C44 O3 0.9(3) . . . . ?
N18 C43 C44 C45 -178.89(19) . . . . ?
N18 C43 C52 C47 -179.7(2) . . . . ?
N18 C43 C52 C51 0.2(4) . . . . ?
C31 N7 N8 N9 -0.2(2) . . . . ?
C31 N11 N12 Co2 -2.7(2) . . . . ?
C31 N11 N12 C32 -173.56(19) . . . . ?
C32 C33 C34 C35 4.6(3) . . . . ?
C33 C32 C41 C36 -3.0(3) . . . . ?
C33 C32 C41 C40 178.9(2) . . . . ?
C33 C34 C35 C36 -2.7(4) . . . . ?
C34 C35 C36 C37 176.3(2) . . . . ?
C34 C35 C36 C41 -2.2(4) . . . . ?
C35 C36 C37 C38 180.0(2) . . . . ?
C35 C36 C41 C32 4.9(3) . . . . ?
C35 C36 C41 C40 -176.8(2) . . . . ?
C36 C37 C38 C39 -2.5(4) . . . . ?
C37 C36 C41 C32 -173.7(2) . . . . ?
C37 C36 C41 C40 4.6(3) . . . . ?
C37 C38 C39 O2 -177.4(2) . . . . ?
C37 C38 C39 C40 3.5(3) . . . . ?
C38 C39 C40 C41 -0.3(3) . . . . ?
C39 C40 C41 C32 174.4(2) . . . . ?
C39 C40 C41 C36 -3.7(3) . . . . ?
C41 C32 C33 O1 176.04(19) . . . . ?
C41 C32 C33 C34 -1.7(3) . . . . ?
C41 C36 C37 C38 -1.4(3) . . . . ?
C42 N13 N14 N15 0.0(3) . . . . ?
C42 N17 N18 Co2 -0.6(2) . . . . ?
C42 N17 N18 C43 179.5(2) . . . . ?
C43 C44 C45 C46 -1.2(3) . . . . ?
C44 C43 C52 C47 1.1(3) . . . . ?
C44 C43 C52 C51 -179.0(2) . . . . ?
C44 C45 C46 C47 0.5(4) . . . . ?
C45 C46 C47 C48 179.7(2) . . . . ?
C45 C46 C47 C52 1.1(4) . . . . ?
C46 C47 C48 C49 -177.9(3) . . . . ?
C46 C47 C52 C43 -1.9(3) . . . . ?
C46 C47 C52 C51 178.3(2) . . . . ?
C47 C48 C49 C50 -0.7(4) . . . . ?
C48 C47 C52 C43 179.5(2) . . . . ?
C48 C47 C52 C51 -0.4(3) . . . . ?
C48 C49 C50 O4 -179.6(3) . . . . ?
C48 C49 C50 C51 0.3(4) . . . . ?
C49 C50 C51 C52 0.1(4) . . . . ?
C50 C51 C52 C43 -179.9(2) . . . . ?
C50 C51 C52 C47 -0.1(4) . . . . ?
C52 C43 C44 O3 -179.8(2) . . . . ?
C52 C43 C44 C45 0.4(3) . . . . ?
C52 C47 C48 C49 0.7(4) . . . . ?
Co3 O5 C55 C54 3(4) . . . . ?
Co3 O5 C55 C56 -175(3) . . . . ?
Co3 O7 C66 C65 2(3) . . . . ?
Co3 O7 C66 C67 -177.8(15) . . . . ?
Co3 N19 N20 N21 179.48(18) . . . . ?
Co3 N19 C53 N22 179.81(15) . . . . ?
Co3 N19 C53 N23 -0.6(3) . . . . ?
Co3 N24 C54 C55 -3(3) . . . . ?
Co3 N24 C54 C63 -179(2) . . . . ?
Co3 N24 C54A C55A 7(3) . . . . ?
Co3 N24 C54A C63A 177(2) . . . . ?
Co3 N25 N26 N27 173.54(19) . . . . ?
Co3 N25 C64 N28 -176.05(14) . . . . ?
Co3 N25 C64 N29 3.7(2) . . . . ?
Co3 N30A C65A C1Y -178(2) . . . . ?
Co3 N30A C65A C66A 6(2) . . . . ?
Co3 O7A C66A C65A 3(3) . . . . ?
Co3 O7A C66A C67A -178.3(17) . . . . ?
O5 Co3 N24 N23 178.7(12) . . . . ?
O5 Co3 N24 C54 3.5(17) . . . . ?
O5 Co3 N25 N26 91.3(5) . . . . ?
O5 Co3 N25 C64 -95.8(5) . . . . ?
O5 Co3 N30A N29 92.6(12) . . . . ?
O5 Co3 N30A C65 -87.6(18) . . . . ?
O5 C55 C56 C57 179(3) . . . . ?
O6 C61 C62 C63 180(2) . . . . ?
O7 Co3 O5 C55 87(2) . . . . ?
O7 Co3 N19 N20 91.8(4) . . . . ?
O7 Co3 N19 C53 -89.9(4) . . . . ?
O7 Co3 N24 N23 87.8(7) . . . . ?
O7 Co3 N24 C54 -87.4(15) . . . . ?
O7 Co3 N30A N29 -176.5(7) . . . . ?
O7 Co3 N30A C65 3.3(15) . . . . ?
O7 C66 C67 C68 -178.3(18) . . . . ?
O8 C72 C73 C1X 180.0(13) . . . . ?
N19 Co3 N24 N23 -1.61(17) . . . . ?
N19 Co3 N24 C54 -176.8(14) . . . . ?
N19 Co3 N24 C54A 177.4(16) . . . . ?
N19 Co3 N25 N26 -78.9(2) . . . . ?
N19 Co3 N25 C64 94.02(15) . . . . ?
N19 Co3 N30A N29 -87.15(17) . . . . ?
N19 Co3 N30A C65 92.7(14) . . . . ?
N19 Co3 N30A C65A 89.2(16) . . . . ?
N19 N20 N21 N22 -0.6(2) . . . . ?
N20 N19 C53 N22 -1.3(2) . . . . ?
N20 N19 C53 N23 178.33(19) . . . . ?
N20 N21 N22 C53 -0.2(2) . . . . ?
N21 N22 C53 N19 0.9(2) . . . . ?
N21 N22 C53 N23 -178.7(2) . . . . ?
N23 N24 C54 C55 -177.2(17) . . . . ?
N23 N24 C54 C63 6(4) . . . . ?
N23 N24 C54A C55A -173.9(18) . . . . ?
N23 N24 C54A C63A -4(4) . . . . ?
N24 Co3 O5 C55 -4(2) . . . . ?
N24 Co3 N19 N20 -177.3(2) . . . . ?
N24 Co3 N19 C53 1.07(15) . . . . ?
N24 Co3 N25 N26 1.9(2) . . . . ?
N24 Co3 N25 C64 174.82(15) . . . . ?
N24 N23 C53 N19 -0.6(3) . . . . ?
N24 N23 C53 N22 178.9(2) . . . . ?
N24 C54 C55 O5 0(4) . . . . ?
N24 C54 C55 C56 177(3) . . . . ?
N24 C54 C63 C58 -176(2) . . . . ?
N24 C54 C63 C62 0(4) . . . . ?
N25 Co3 O5 C55 -102(2) . . . . ?
N25 Co3 N19 N20 -78.4(2) . . . . ?
N25 Co3 N19 C53 99.98(15) . . . . ?
N25 Co3 N24 N23 -90.51(17) . . . . ?
N25 Co3 N24 C54 94.3(14) . . . . ?
N25 Co3 N24 C54A 88.5(16) . . . . ?
N25 Co3 N30A N29 2.12(16) . . . . ?
N25 Co3 N30A C65 -178.0(14) . . . . ?
N25 Co3 N30A C65A 178.4(16) . . . . ?
N25 N26 N27 N28 -0.2(2) . . . . ?
N26 N25 C64 N28 -0.7(2) . . . . ?
N26 N25 C64 N29 179.10(18) . . . . ?
N26 N27 N28 C64 -0.2(2) . . . . ?
N27 N28 C64 N25 0.5(2) . . . . ?
N27 N28 C64 N29 -179.2(2) . . . . ?
N29 N30A C65A C1Y -2(4) . . . . ?
N29 N30A C65A C66A -177.6(12) . . . . ?
C1X C65 C66 O7 173(2) . . . . ?
C1X C65 C66 C67 -7(3) . . . . ?
C1X C65 N30A Co3 -175(2) . . . . ?
C1X C65 N30A N29 5(4) . . . . ?
C1X C69 C70 C71 -0.9(18) . . . . ?
C53 N19 N20 N21 1.1(2) . . . . ?
C53 N23 N24 Co3 1.6(2) . . . . ?
C53 N23 N24 C54 175.6(17) . . . . ?
C53 N23 N24 C54A -177.4(16) . . . . ?
C54 C55 C56 C57 1(4) . . . . ?
C55 C54 C63 C58 8(4) . . . . ?
C55 C54 C63 C62 -176(3) . . . . ?
C55 C56 C57 C58 1(4) . . . . ?
C56 C57 C58 C59 178(2) . . . . ?
C56 C57 C58 C63 1(3) . . . . ?
C57 C58 C59 C60 -179.0(18) . . . . ?
C57 C58 C63 C54 -5(3) . . . . ?
C57 C58 C63 C62 178(2) . . . . ?
C58 C59 C60 C61 3(3) . . . . ?
C59 C58 C63 C54 178(2) . . . . ?
C59 C58 C63 C62 1(3) . . . . ?
C59 C60 C61 O6 179.6(19) . . . . ?
C59 C60 C61 C62 -4(3) . . . . ?
C60 C61 C62 C63 3(3) . . . . ?
C61 C62 C63 C54 -178(2) . . . . ?
C61 C62 C63 C58 -2(4) . . . . ?
C63 C54 C55 O5 176(3) . . . . ?
C63 C54 C55 C56 -6(4) . . . . ?
C63 C58 C59 C60 -2(3) . . . . ?
C64 N25 N26 N27 0.5(2) . . . . ?
C64 N29 N30A Co3 -0.7(2) . . . . ?
C64 N29 N30A C65 179.5(17) . . . . ?
C64 N29 N30A C65A -177.0(16) . . . . ?
C65 C1X C69 C68 -1(2) . . . . ?
C65 C1X C69 C70 -178.3(18) . . . . ?
C65 C1X C73 C72 177(2) . . . . ?
C65 C66 C67 C68 2(3) . . . . ?
C66 C65 N30A Co3 -3(2) . . . . ?
C66 C65 N30A N29 177.0(11) . . . . ?
C66 C67 C68 C69 4(2) . . . . ?
C67 C68 C69 C1X -5(2) . . . . ?
C67 C68 C69 C70 172.7(13) . . . . ?
C68 C69 C70 C71 -178.3(10) . . . . ?
C69 C1X C65 C66 6(3) . . . . ?
C69 C1X C65 N30A 178(2) . . . . ?
C69 C1X C73 C72 -5(2) . . . . ?
C69 C70 C71 C72 -0.7(16) . . . . ?
C70 C71 C72 O8 -176.9(10) . . . . ?
C70 C71 C72 C73 -0.6(18) . . . . ?
C71 C72 C73 C1X 4(2) . . . . ?
C73 C1X C65 C66 -175.7(18) . . . . ?
C73 C1X C65 N30A -4(4) . . . . ?
C73 C1X C69 C68 -178.7(13) . . . . ?
C73 C1X C69 C70 4(2) . . . . ?
N30A Co3 O5 C55 176(2) . . . . ?
N30A Co3 N19 N20 2.9(2) . . . . ?
N30A Co3 N19 C53 -178.77(15) . . . . ?
N30A Co3 N25 N26 -175.8(2) . . . . ?
N30A Co3 N25 C64 -2.90(15) . . . . ?
N30A N29 C64 N25 -2.1(3) . . . . ?
N30A N29 C64 N28 177.6(2) . . . . ?
N30A C65 C66 O7 0(3) . . . . ?
N30A C65 C66 C67 -179(2) . . . . ?
N30A C65A C66A O7A -6(3) . . . . ?
N30A C65A C66A C67A 176(2) . . . . ?
O7A Co3 N19 N20 83.9(4) . . . . ?
O7A Co3 N19 C53 -97.8(4) . . . . ?
O7A Co3 N24 N23 91.3(7) . . . . ?
O7A Co3 N24 C54A -89.7(17) . . . . ?
O7A Co3 N25 N26 176(2) . . . . ?
O7A Co3 N25 C64 -11(2) . . . . ?
O7A Co3 N30A N29 179.6(7) . . . . ?
O7A Co3 N30A C65A -4.1(17) . . . . ?
O8A C72A C73A C1Y -176.3(12) . . . . ?
C1Y C65A C66A O7A 178(3) . . . . ?
C1Y C65A C66A C67A -1(3) . . . . ?
C1Y C69A C70A C71A 3.0(19) . . . . ?
C65A C1Y C69A C68A 0(2) . . . . ?
C65A C1Y C69A C70A -177.1(18) . . . . ?
C65A C1Y C73A C72A 175(2) . . . . ?
C67A C68A C69A C1Y 1(2) . . . . ?
C67A C68A C69A C70A 177.5(13) . . . . ?
C68A C67A C66A O7A -177.6(19) . . . . ?
C68A C67A C66A C65A 1(3) . . . . ?
C68A C69A C70A C71A -174.0(11) . . . . ?
C69A C1Y C65A N30A -175(3) . . . . ?
C69A C1Y C65A C66A 0(3) . . . . ?
C69A C1Y C73A C72A 0(2) . . . . ?
C69A C70A C71A C72A -2.2(18) . . . . ?
C70A C71A C72A O8A 177.2(10) . . . . ?
C70A C71A C72A C73A 0.2(18) . . . . ?
C71A C72A C73A C1Y 0.9(18) . . . . ?
C73A C1Y C65A N30A 10(4) . . . . ?
C73A C1Y C65A C66A -174.7(19) . . . . ?
C73A C1Y C69A C68A 175.1(13) . . . . ?
C73A C1Y C69A C70A -2(2) . . . . ?
C66A C67A C68A C69A -1(2) . . . . ?
O6A C61A C62A C63A -179(2) . . . . ?
C55A C56A C57A C58A 1(3) . . . . ?
C56A C55A O5A Co3 -173(3) . . . . ?
C56A C55A C54A N24 171(3) . . . . ?
C56A C55A C54A C63A 0(5) . . . . ?
C56A C57A C58A C59A -179.1(19) . . . . ?
C56A C57A C58A C63A -1(3) . . . . ?
C57A C58A C59A C60A -177.2(16) . . . . ?
C57A C58A C63A C62A 176.3(19) . . . . ?
C57A C58A C63A C54A 0(3) . . . . ?
C58A C59A C60A C61A -3(3) . . . . ?
C58A C63A C54A N24 -168(3) . . . . ?
C58A C63A C54A C55A 1(4) . . . . ?
C59A C58A C63A C62A -5(3) . . . . ?
C59A C58A C63A C54A 178(2) . . . . ?
C59A C60A C61A O6A 178.1(18) . . . . ?
C59A C60A C61A C62A 2(3) . . . . ?
C60A C61A C62A C63A -3(3) . . . . ?
C61A C62A C63A C58A 5(3) . . . . ?
C61A C62A C63A C54A -179(3) . . . . ?
C62A C63A C54A N24 16(5) . . . . ?
C62A C63A C54A C55A -176(3) . . . . ?
C63A C58A C59A C60A 5(3) . . . . ?
O5A Co3 N19 N20 179(4) . . . . ?
O5A Co3 N19 C53 -3(4) . . . . ?
O5A Co3 N24 N23 177.2(11) . . . . ?
O5A Co3 N24 C54A -3.8(18) . . . . ?
O5A Co3 N25 N26 84.4(5) . . . . ?
O5A Co3 N25 C64 -102.7(5) . . . . ?
O5A Co3 N30A N29 94.1(11) . . . . ?
O5A Co3 N30A C65A -89.6(19) . . . . ?
O5A C55A C56A C57A 178(3) . . . . ?
O5A C55A C54A N24 -8(4) . . . . ?
O5A C55A C54A C63A -179(3) . . . . ?
C54A C55A C56A C57A -1(4) . . . . ?
C54A C55A O5A Co3 6(4) . . . . ?

loop_
_smtbx_masks_void_nr
_smtbx_masks_void_average_x
_smtbx_masks_void_average_y
_smtbx_masks_void_average_z
_smtbx_masks_void_volume
_smtbx_masks_void_count_electrons
_smtbx_masks_void_content
1 -0.268 -0.899 -0.805 1480.5 437.8 '8 C4H9NO,2 H2O'
